data_7105286
loop_
_publ_author_name
'Miyagawa, Norihito'
'Watanabe, Masahiro'
'Matsuyama, Takanori'
'Koyama, Yasuhito'
'Moriuchi, Toshiyuki'
'Hirao, Toshikazu'
'Furusho, Yoshio'
'Takata, Toshikazu'

_publ_section_title
;
 Successive catalytic reactions specific to Pd-based rotaxane complexes
 as a result of wheel translation along the axle.
;
_journal_issue 11
_journal_name_full 'Chemical communications (Cambridge, England)'
_journal_page_first 1920
_journal_page_last 1922
_journal_paper_doi 10.1039/b917053g
_journal_volume 46
_journal_year 2010
_chemical_formula_moiety 'C125 H152 Cl10 N6 O15 Pd '
_chemical_formula_sum 'C125 H152 Cl10 N6 O15 Pd'
_chemical_formula_weight 2439.54
_space_group_IT_number 2
_symmetry_cell_setting triclinic
_symmetry_Int_Tables_number 2
_symmetry_space_group_name_Hall '-P 1'
_symmetry_space_group_name_H-M 'P -1'
_cell_angle_alpha 85.30(3)
_cell_angle_beta 79.42(3)
_cell_angle_gamma 69.09(4)
_cell_formula_units_Z 2
_cell_length_a 14.624(5)
_cell_length_b 19.851(16)
_cell_length_c 23.822(4)
_cell_measurement_reflns_used 413
_cell_measurement_temperature 223.1
_cell_measurement_theta_max 21.6
_cell_measurement_theta_min 2.2
_cell_volume 6349(6)
_computing_cell_refinement PROCESS-AUTO
_computing_data_collection PROCESS-AUTO
_computing_data_reduction CrystalStructure
_computing_publication_material 'CrystalStructure 3.8'
_computing_structure_refinement SHELXL
_computing_structure_solution SIR2004
_diffrn_detector_area_resol_mean 10.00
_diffrn_measured_fraction_theta_full 0.972
_diffrn_measured_fraction_theta_max 0.972
_diffrn_measurement_device_type 'Rigaku RAXIS-RAPID'
_diffrn_measurement_method \w
_diffrn_radiation_type 'Mo K\a'
_diffrn_radiation_wavelength 0.71075
_diffrn_reflns_av_R_equivalents 0.068
_diffrn_reflns_limit_h_max 18
_diffrn_reflns_limit_h_min -18
_diffrn_reflns_limit_k_max 25
_diffrn_reflns_limit_k_min -25
_diffrn_reflns_limit_l_max 28
_diffrn_reflns_limit_l_min -30
_diffrn_reflns_number 57449
_diffrn_reflns_theta_full 27.49
_diffrn_reflns_theta_max 27.49
_exptl_absorpt_coefficient_mu 0.418
_exptl_absorpt_correction_T_max 0.959
_exptl_absorpt_correction_T_min 0.439
_exptl_absorpt_correction_type multi-scan
_exptl_absorpt_process_details
;
Higashi, T. (1995). Program for Absorption Correction.
Rigaku Corporation, Tokyo, Japan.
;
_exptl_crystal_colour yellow
_exptl_crystal_density_diffrn 1.276
_exptl_crystal_density_method 'not measured'
_exptl_crystal_description block
_exptl_crystal_F_000 2560.00
_exptl_crystal_size_max 0.60
_exptl_crystal_size_mid 0.10
_exptl_crystal_size_min 0.10
_refine_diff_density_max 1.57
_refine_diff_density_min -0.98
_refine_ls_extinction_method none
_refine_ls_goodness_of_fit_ref 1.012
_refine_ls_hydrogen_treatment refall
_refine_ls_number_parameters 1424
_refine_ls_number_reflns 28260
_refine_ls_R_factor_gt 0.0924
_refine_ls_shift/su_max 0.0020
_refine_ls_structure_factor_coef Fsqd
_refine_ls_weighting_details 'w = 1/[\s^2^(Fo^2^)+(0.1570P)^2^+0.0000P] where P=(Fo^2^+2Fc^2^)/3'
_refine_ls_weighting_scheme calc
_refine_ls_wR_factor_ref 0.2820
_reflns_number_gt 14158
_reflns_number_total 28260
_reflns_threshold_expression F^2^>2.0\s(F^2^)
_cod_data_source_file b917053g.txt
_cod_data_source_block 091126TITPd2
_cod_original_formula_sum 'C125 H152 Cl10 N6 O15 Pd '
_cod_database_code 7105286

loop_
_symmetry_equiv_pos_site_id
_symmetry_equiv_pos_as_xyz
1 +X,+Y,+Z
2 -X,-Y,-Z

loop_
_atom_site_label
_atom_site_type_symbol
_atom_site_fract_x
_atom_site_fract_y
_atom_site_fract_z
_atom_site_U_iso_or_equiv
_atom_site_adp_type
_atom_site_occupancy
_atom_site_symmetry_multiplicity
_atom_site_calc_flag
_atom_site_refinement_flags
_atom_site_disorder_assembly
_atom_site_disorder_group
Pd(1) Pd 0.85704(3) 0.37059(2) 0.639156(17) 0.03654(14) Uani 1.00 1 d . . .
Cl(1) Cl 0.6148(4) 0.1420(2) 0.2602(2) 0.214(2) Uani 1.00 1 d . . .
Cl(2) Cl 0.5015(5) 0.0613(4) 0.2488(2) 0.290(4) Uani 1.00 1 d . . .
Cl(3) Cl 0.7998(2) 0.6093(2) 0.64283(15) 0.1705(17) Uani 1.00 1 d . . .
Cl(4) Cl 0.7300(6) 0.7618(2) 0.6352(2) 0.309(4) Uani 1.00 1 d . . .
Cl(5) Cl 1.2245(6) 0.1387(3) 1.0414(2) 0.281(3) Uani 1.00 1 d . . .
Cl(6) Cl 1.3056(6) 0.1934(5) 0.9377(4) 0.368(5) Uani 1.00 1 d . . .
Cl(7) Cl 0.7311(4) 0.2500(2) 0.37817(17) 0.227(2) Uani 1.00 1 d . . .
Cl(8) Cl 0.7569(3) 0.0992(3) 0.3815(2) 0.224(2) Uani 1.00 1 d . . .
Cl(9) Cl 0.1522(6) 0.4616(8) 0.8515(4) 0.508(9) Uani 1.00 1 d . . .
Cl(10) Cl 0.1979(9) 0.3254(6) 0.7891(4) 0.419(6) Uani 1.00 1 d . . .
O(1) O 0.9937(3) 0.4699(3) 0.7237(2) 0.0790(15) Uani 1.00 1 d . . .
O(2) O 1.4004(3) 0.2896(2) 0.5157(2) 0.0720(13) Uani 1.00 1 d . . .
O(3) O 1.5558(4) 0.1382(3) 0.4944(3) 0.105(2) Uani 1.00 1 d . . .
O(4) O 1.4161(6) 0.0851(3) 0.4141(3) 0.129(3) Uani 1.00 1 d . . .
O(5) O 1.2357(3) 0.0444(2) 0.4370(2) 0.0714(13) Uani 1.00 1 d . . .
O(6) O 1.0380(3) 0.0737(2) 0.4873(2) 0.0617(11) Uani 1.00 1 d . . .
O(7) O 0.6423(3) 0.3000(2) 0.7324(2) 0.0750(14) Uani 1.00 1 d . . .
O(8) O 0.5584(3) 0.5555(2) 0.45657(17) 0.0526(10) Uani 1.00 1 d . . .
O(9) O 0.4329(3) 0.6192(2) 0.52239(18) 0.0525(10) Uani 1.00 1 d . . .
O(10) O 1.2918(3) 0.1364(2) 0.53937(18) 0.0683(13) Uani 1.00 1 d . . .
O(11) O 1.3189(3) 0.0782(3) 0.6225(2) 0.0898(19) Uani 1.00 1 d . . .
O(12) O 0.5410(10) 0.6936(9) 0.2834(8) 0.287(8) Uani 1.00 1 d . . .
O(13) O 0.8486(7) 0.4678(6) 0.3251(3) 0.169(3) Uani 1.00 1 d . . .
O(14) O 1.0753(7) 0.1523(7) 0.3332(3) 0.178(4) Uani 1.00 1 d . . .
O(15) O 0.4180(18) 0.1925(14) 0.7144(13) 0.53(2) Uani 1.00 1 d . . .
O(16) O 0.0534(4) 0.0404(3) 0.3120(2) 0.118(2) Uani 1.00 1 d . . .
N(1) N 0.8248(3) 0.3804(2) 0.72105(19) 0.0458(11) Uani 1.00 1 d . . .
N(2) N 0.9480(3) 0.4236(2) 0.6513(2) 0.0476(11) Uani 1.00 1 d . . .
N(3) N 0.7512(3) 0.3235(2) 0.65513(19) 0.0428(10) Uani 1.00 1 d . . .
N(4) N 0.8993(3) 0.3591(2) 0.55136(17) 0.0347(9) Uani 1.00 1 d . . .
N(5) N 0.5845(3) 0.5469(2) 0.54665(18) 0.0394(10) Uani 1.00 1 d . . .
N(6) N 1.1666(3) 0.1632(2) 0.61107(19) 0.0445(11) Uani 1.00 1 d . . .
C(1) C 0.7547(4) 0.3557(3) 0.7486(2) 0.0496(15) Uani 1.00 1 d . . .
C(2) C 0.7305(5) 0.3617(3) 0.8089(2) 0.066(2) Uani 1.00 1 d . . .
C(3) C 0.7837(6) 0.3908(3) 0.8358(2) 0.069(2) Uani 1.00 1 d . . .
C(4) C 0.8567(5) 0.4136(3) 0.8060(2) 0.064(2) Uani 1.00 1 d . . .
C(5) C 0.8762(4) 0.4097(3) 0.7466(2) 0.0512(15) Uani 1.00 1 d . . .
C(6) C 0.9474(4) 0.4372(3) 0.7056(2) 0.0542(16) Uani 1.00 1 d . . .
C(7) C 1.0035(4) 0.4567(3) 0.6069(2) 0.0544(15) Uani 1.00 1 d . . .
C(8) C 1.1086(4) 0.4089(3) 0.5849(2) 0.0484(14) Uani 1.00 1 d . . .
C(9) C 1.1438(4) 0.4043(3) 0.5261(2) 0.0538(15) Uani 1.00 1 d . . .
C(10) C 1.2412(5) 0.3638(3) 0.5046(3) 0.0565(16) Uani 1.00 1 d . . .
C(11) C 1.3060(4) 0.3261(3) 0.5418(3) 0.0537(15) Uani 1.00 1 d . . .
C(12) C 1.2726(4) 0.3277(3) 0.6001(3) 0.0557(15) Uani 1.00 1 d . . .
C(13) C 1.1751(4) 0.3690(3) 0.6216(3) 0.0540(15) Uani 1.00 1 d . . .
C(14) C 1.4713(5) 0.2448(4) 0.5504(3) 0.081(2) Uani 1.00 1 d . . .
C(15) C 1.5633(6) 0.2014(5) 0.5121(4) 0.092(2) Uani 1.00 1 d . . .
C(16) C 1.4933(6) 0.1497(4) 0.4522(4) 0.083(2) Uani 1.00 1 d . . .
C(17) C 1.4904(8) 0.0779(5) 0.4474(5) 0.120(4) Uani 1.00 1 d . . .
C(18) C 1.4165(8) 0.0122(7) 0.4121(7) 0.201(8) Uani 1.00 1 d . . .
C(19) C 1.3261(7) 0.0181(7) 0.3934(5) 0.152(6) Uani 1.00 1 d . . .
C(20) C 1.2022(5) -0.0094(3) 0.4688(3) 0.071(2) Uani 1.00 1 d . . .
C(21) C 1.1167(4) 0.0272(3) 0.5133(3) 0.0593(17) Uani 1.00 1 d . . .
C(22) C 0.9582(4) 0.1225(3) 0.5213(2) 0.0499(14) Uani 1.00 1 d . . .
C(23) C 0.8925(4) 0.1765(3) 0.4921(2) 0.0544(15) Uani 1.00 1 d . . .
C(24) C 0.8145(4) 0.2300(3) 0.5226(2) 0.0511(14) Uani 1.00 1 d . . .
C(25) C 0.7980(4) 0.2304(3) 0.5818(2) 0.0456(13) Uani 1.00 1 d . . .
C(26) C 0.8613(4) 0.1731(3) 0.6100(2) 0.0521(14) Uani 1.00 1 d . . .
C(27) C 0.9398(4) 0.1196(3) 0.5808(2) 0.0502(14) Uani 1.00 1 d . . .
C(28) C 0.7155(4) 0.2925(3) 0.6133(2) 0.0531(15) Uani 1.00 1 d . . .
C(29) C 0.7097(4) 0.3240(3) 0.7105(2) 0.0539(16) Uani 1.00 1 d . . .
C(30) C 0.8444(3) 0.4076(2) 0.5155(2) 0.0377(11) Uani 1.00 1 d . . .
C(31) C 0.8787(4) 0.4038(3) 0.4568(2) 0.0483(14) Uani 1.00 1 d . . .
C(32) C 0.9679(4) 0.3499(3) 0.4352(2) 0.0492(14) Uani 1.00 1 d . . .
C(33) C 1.0207(4) 0.3016(3) 0.4721(2) 0.0463(13) Uani 1.00 1 d . . .
C(34) C 0.9854(3) 0.3057(2) 0.5307(2) 0.0372(11) Uani 1.00 1 d . . .
C(35) C 0.7504(4) 0.4607(2) 0.5425(2) 0.0395(12) Uani 1.00 1 d . . .
C(36) C 0.6742(3) 0.5003(2) 0.5179(2) 0.0369(11) Uani 1.00 1 d . . .
C(37) C 0.6608(4) 0.5073(3) 0.4566(2) 0.0440(13) Uani 1.00 1 d . . .
C(38) C 0.5150(4) 0.5787(3) 0.5105(2) 0.0435(13) Uani 1.00 1 d . . .
C(39) C 0.5593(3) 0.5579(2) 0.6072(2) 0.0369(11) Uani 1.00 1 d . . .
C(40) C 0.5632(4) 0.5008(3) 0.6450(2) 0.0449(13) Uani 1.00 1 d . . .
C(41) C 0.5402(3) 0.5127(2) 0.7040(2) 0.0398(12) Uani 1.00 1 d . . .
C(42) C 0.5108(3) 0.5803(2) 0.7257(2) 0.0343(11) Uani 1.00 1 d . . .
C(43) C 0.5081(4) 0.6369(3) 0.6866(2) 0.0469(13) Uani 1.00 1 d . . .
C(44) C 0.5313(4) 0.6272(3) 0.6275(2) 0.0455(13) Uani 1.00 1 d . . .
C(45) C 0.4872(3) 0.5982(2) 0.7898(2) 0.0347(11) Uani 1.00 1 d . . .
C(46) C 0.5697(3) 0.6278(2) 0.7984(2) 0.0360(11) Uani 1.00 1 d . . .
C(47) C 0.6669(4) 0.5820(3) 0.7878(2) 0.0458(13) Uani 1.00 1 d . . .
C(48) C 0.7451(4) 0.6042(3) 0.7955(3) 0.0545(15) Uani 1.00 1 d . . .
C(49) C 0.7271(4) 0.6727(3) 0.8150(3) 0.0564(16) Uani 1.00 1 d . . .
C(50) C 0.6278(5) 0.7192(3) 0.8221(3) 0.067(2) Uani 1.00 1 d . . .
C(51) C 0.5510(4) 0.6971(3) 0.8144(2) 0.0492(14) Uani 1.00 1 d . . .
C(52) C 0.8105(5) 0.6975(4) 0.8238(4) 0.077(2) Uani 1.00 1 d . . .
C(53) C 0.9051(7) 0.6613(7) 0.7835(8) 0.201(9) Uani 1.00 1 d . . .
C(54) C 0.8227(13) 0.6811(10) 0.8830(7) 0.242(11) Uani 1.00 1 d . . .
C(55) C 0.7883(7) 0.7757(5) 0.8149(5) 0.118(4) Uani 1.00 1 d . . .
C(56) C 0.4890(3) 0.5325(2) 0.8302(2) 0.0345(11) Uani 1.00 1 d . . .
C(57) C 0.5399(4) 0.5153(3) 0.8770(2) 0.0452(13) Uani 1.00 1 d . . .
C(58) C 0.5325(4) 0.4599(3) 0.9145(2) 0.0497(14) Uani 1.00 1 d . . .
C(59) C 0.4786(4) 0.4181(2) 0.9083(2) 0.0441(13) Uani 1.00 1 d . . .
C(60) C 0.4251(4) 0.4369(3) 0.8626(2) 0.0513(14) Uani 1.00 1 d . . .
C(61) C 0.4295(4) 0.4939(3) 0.8251(2) 0.0422(12) Uani 1.00 1 d . . .
C(62) C 0.4723(5) 0.3552(3) 0.9489(2) 0.0617(17) Uani 1.00 1 d . . .
C(63) C 0.5433(10) 0.3395(5) 0.9922(4) 0.133(4) Uani 1.00 1 d . . .
C(64) C 0.5038(8) 0.2868(4) 0.9159(4) 0.099(2) Uani 1.00 1 d . . .
C(65) C 0.3701(8) 0.3716(6) 0.9818(5) 0.181(7) Uani 1.00 1 d . . .
C(66) C 0.3828(3) 0.6548(2) 0.8064(2) 0.0347(11) Uani 1.00 1 d . . .
C(67) C 0.3522(3) 0.6830(3) 0.8610(2) 0.0425(12) Uani 1.00 1 d . . .
C(68) C 0.2602(3) 0.7356(3) 0.8772(2) 0.0421(12) Uani 1.00 1 d . . .
C(69) C 0.1926(4) 0.7613(2) 0.8396(2) 0.0416(12) Uani 1.00 1 d . . .
C(70) C 0.2196(4) 0.7291(3) 0.7873(2) 0.0532(16) Uani 1.00 1 d . . .
C(71) C 0.3119(4) 0.6775(3) 0.7704(2) 0.0504(14) Uani 1.00 1 d . . .
C(72) C 0.0936(4) 0.8240(3) 0.8541(2) 0.0537(16) Uani 1.00 1 d . . .
C(73) C 0.0765(5) 0.8520(4) 0.9132(3) 0.078(2) Uani 1.00 1 d . . .
C(74) C 0.0118(5) 0.8096(6) 0.8370(5) 0.120(4) Uani 1.00 1 d . . .
C(75) C 0.1059(8) 0.8901(5) 0.8143(4) 0.119(4) Uani 1.00 1 d . . .
C(76) C 1.0343(3) 0.2563(2) 0.5732(2) 0.0393(12) Uani 1.00 1 d . . .
C(77) C 1.1271(3) 0.2079(2) 0.5674(2) 0.0372(11) Uani 1.00 1 d . . .
C(78) C 1.2088(4) 0.1869(3) 0.5170(2) 0.0463(13) Uani 1.00 1 d . . .
C(79) C 1.2658(4) 0.1218(4) 0.5949(2) 0.0616(18) Uani 1.00 1 d . . .
C(80) C 1.1182(4) 0.1620(2) 0.6697(2) 0.0398(12) Uani 1.00 1 d . . .
C(81) C 1.0822(4) 0.2235(3) 0.7033(2) 0.0428(12) Uani 1.00 1 d . . .
C(82) C 1.0426(4) 0.2190(2) 0.7601(2) 0.0411(12) Uani 1.00 1 d . . .
C(83) C 1.0393(3) 0.1550(2) 0.7856(2) 0.0382(11) Uani 1.00 1 d . . .
C(84) C 1.0707(4) 0.0953(3) 0.7504(2) 0.0490(14) Uani 1.00 1 d . . .
C(85) C 1.1106(4) 0.0986(2) 0.6939(2) 0.0455(13) Uani 1.00 1 d . . .
C(86) C 1.0003(4) 0.1435(2) 0.8495(2) 0.0392(12) Uani 1.00 1 d . . .
C(87) C 0.9683(3) 0.2126(2) 0.8857(2) 0.0367(11) Uani 1.00 1 d . . .
C(88) C 1.0320(4) 0.2492(3) 0.8864(2) 0.0442(13) Uani 1.00 1 d . . .
C(89) C 1.0062(4) 0.3092(3) 0.9205(2) 0.0536(15) Uani 1.00 1 d . . .
C(90) C 0.9158(4) 0.3337(3) 0.9564(2) 0.0449(13) Uani 1.00 1 d . . .
C(91) C 0.8547(4) 0.2953(3) 0.9579(2) 0.0497(14) Uani 1.00 1 d . . .
C(92) C 0.8778(4) 0.2366(3) 0.9233(2) 0.0456(13) Uani 1.00 1 d . . .
C(93) C 0.8898(5) 0.4008(3) 0.9938(2) 0.0610(17) Uani 1.00 1 d . . .
C(94) C 0.9706(8) 0.3875(6) 1.0300(4) 0.141(5) Uani 1.00 1 d . . .
C(95) C 0.7876(7) 0.4181(4) 1.0318(3) 0.097(3) Uani 1.00 1 d . . .
C(96) C 0.8870(7) 0.4669(4) 0.9543(3) 0.098(3) Uani 1.00 1 d . . .
C(97) C 1.0858(4) 0.0868(2) 0.8772(2) 0.0396(12) Uani 1.00 1 d . . .
C(98) C 1.1834(4) 0.0636(3) 0.8492(2) 0.0563(16) Uani 1.00 1 d . . .
C(99) C 1.2592(4) 0.0130(3) 0.8749(2) 0.0565(16) Uani 1.00 1 d . . .
C(100) C 1.2424(4) -0.0159(3) 0.9280(2) 0.0463(13) Uani 1.00 1 d . . .
C(101) C 1.1444(4) 0.0099(3) 0.9565(2) 0.0484(14) Uani 1.00 1 d . . .
C(102) C 1.0694(4) 0.0610(3) 0.9321(2) 0.0424(12) Uani 1.00 1 d . . .
C(103) C 1.3280(5) -0.0743(3) 0.9531(3) 0.0600(17) Uani 1.00 1 d . . .
C(104) C 1.3970(9) -0.0381(6) 0.9663(6) 0.172(7) Uani 1.00 1 d . . .
C(105) C 1.3868(6) -0.1323(4) 0.9079(3) 0.090(2) Uani 1.00 1 d . . .
C(106) C 1.2890(6) -0.1142(5) 1.0026(3) 0.107(3) Uani 1.00 1 d . . .
C(107) C 0.9121(4) 0.1187(2) 0.8479(2) 0.0390(12) Uani 1.00 1 d . . .
C(108) C 0.9073(4) 0.0526(3) 0.8648(2) 0.0447(13) Uani 1.00 1 d . . .
C(109) C 0.8295(4) 0.0320(3) 0.8559(2) 0.0525(15) Uani 1.00 1 d . . .
C(110) C 0.7519(4) 0.0778(3) 0.8290(2) 0.0530(15) Uani 1.00 1 d . . .
C(111) C 0.7568(4) 0.1463(3) 0.8125(2) 0.0566(16) Uani 1.00 1 d . . .
C(112) C 0.8338(4) 0.1656(3) 0.8213(2) 0.0542(15) Uani 1.00 1 d . . .
C(113) C 0.6673(5) 0.0560(4) 0.8159(3) 0.075(2) Uani 1.00 1 d . . .
C(114) C 0.5703(5) 0.1021(6) 0.8501(4) 0.106(3) Uani 1.00 1 d . . .
C(115) C 0.6810(8) -0.0204(6) 0.8323(7) 0.163(6) Uani 1.00 1 d . . .
C(116) C 0.6591(8) 0.0709(8) 0.7516(4) 0.145(5) Uani 1.00 1 d . . .
C(117) C 0.5817(13) 0.0720(9) 0.2875(7) 0.221(8) Uani 1.00 1 d . . .
C(118) C 0.7152(8) 0.6917(5) 0.6662(5) 0.131(4) Uani 1.00 1 d . . .
C(119) C 1.2171(9) 0.1663(6) 0.9727(5) 0.158(5) Uani 1.00 1 d . . .
C(120) C 0.763(2) 0.1726(9) 0.3394(8) 0.301(12) Uani 1.00 1 d . . .
C(121) C 0.172(2) 0.4205(11) 0.7890(10) 0.43(2) Uani 1.00 1 d . . .
C(122) C 0.5861(8) 0.6241(6) 0.3029(5) 0.109(3) Uani 1.00 1 d . . .
C(123) C 0.8158(11) 0.4272(8) 0.2994(5) 0.171(6) Uani 1.00 1 d . . .
C(124) C 1.0034(5) 0.2074(4) 0.3312(2) 0.0536(16) Uani 1.00 1 d . . .
C(125) C 0.3467(9) 0.1595(8) 0.7338(6) 0.146(5) Uani 1.00 1 d . . .
H(1) H 0.6802 0.3463 0.8298 0.079 Uiso 1.00 1 c R . .
H(2) H 0.7691 0.3950 0.8757 0.083 Uiso 1.00 1 c R . .
H(3) H 0.8934 0.4317 0.8253 0.077 Uiso 1.00 1 c R . .
H(4) H 1.0054 0.5004 0.6223 0.065 Uiso 1.00 1 c R . .
H(5) H 0.9671 0.4715 0.5747 0.065 Uiso 1.00 1 c R . .
H(6) H 1.1005 0.4293 0.5006 0.065 Uiso 1.00 1 c R . .
H(7) H 1.2634 0.3617 0.4650 0.068 Uiso 1.00 1 c R . .
H(8) H 1.3158 0.3010 0.6251 0.067 Uiso 1.00 1 c R . .
H(9) H 1.1532 0.3703 0.6613 0.065 Uiso 1.00 1 c R . .
H(10) H 1.4431 0.2126 0.5750 0.097 Uiso 1.00 1 c R . .
H(11) H 1.4873 0.2750 0.5748 0.097 Uiso 1.00 1 c R . .
H(12) H 1.5757 0.2307 0.4784 0.110 Uiso 1.00 1 c R . .
H(13) H 1.6200 0.1886 0.5323 0.110 Uiso 1.00 1 c R . .
H(14) H 1.5222 0.1666 0.4159 0.099 Uiso 1.00 1 c R . .
H(15) H 1.4269 0.1846 0.4650 0.099 Uiso 1.00 1 c R . .
H(16) H 1.5550 0.0455 0.4289 0.144 Uiso 1.00 1 c R . .
H(17) H 1.4741 0.0579 0.4854 0.144 Uiso 1.00 1 c R . .
H(18) H 1.4741 -0.0165 0.3853 0.241 Uiso 1.00 1 c R . .
H(19) H 1.4195 -0.0110 0.4499 0.241 Uiso 1.00 1 c R . .
H(20) H 1.3323 -0.0294 0.3809 0.183 Uiso 1.00 1 c R . .
H(21) H 1.3178 0.0509 0.3601 0.183 Uiso 1.00 1 c R . .
H(22) H 1.2559 -0.0439 0.4867 0.085 Uiso 1.00 1 c R . .
H(23) H 1.1819 -0.0357 0.4433 0.085 Uiso 1.00 1 c R . .
H(24) H 1.0953 -0.0089 0.5371 0.071 Uiso 1.00 1 c R . .
H(25) H 1.1367 0.0547 0.5380 0.071 Uiso 1.00 1 c R . .
H(26) H 0.9013 0.1767 0.4520 0.065 Uiso 1.00 1 c R . .
H(27) H 0.7714 0.2670 0.5027 0.061 Uiso 1.00 1 c R . .
H(28) H 0.8499 0.1712 0.6501 0.063 Uiso 1.00 1 c R . .
H(29) H 0.9808 0.0814 0.6008 0.060 Uiso 1.00 1 c R . .
H(30) H 0.6871 0.3301 0.5857 0.064 Uiso 1.00 1 c R . .
H(31) H 0.6627 0.2753 0.6332 0.064 Uiso 1.00 1 c R . .
H(32) H 0.8419 0.4373 0.4318 0.058 Uiso 1.00 1 c R . .
H(33) H 0.9914 0.3469 0.3956 0.059 Uiso 1.00 1 c R . .
H(34) H 1.0809 0.2654 0.4579 0.056 Uiso 1.00 1 c R . .
H(35) H 0.7437 0.4671 0.5819 0.047 Uiso 1.00 1 c R . .
H(36) H 0.7074 0.5278 0.4333 0.053 Uiso 1.00 1 c R . .
H(37) H 0.6716 0.4601 0.4414 0.053 Uiso 1.00 1 c R . .
H(38) H 0.5813 0.4539 0.6313 0.054 Uiso 1.00 1 c R . .
H(39) H 0.5450 0.4731 0.7293 0.048 Uiso 1.00 1 c R . .
H(40) H 0.4900 0.6836 0.7006 0.056 Uiso 1.00 1 c R . .
H(41) H 0.5282 0.6666 0.6022 0.055 Uiso 1.00 1 c R . .
H(42) H 0.6813 0.5351 0.7752 0.055 Uiso 1.00 1 c R . .
H(43) H 0.8108 0.5720 0.7873 0.065 Uiso 1.00 1 c R . .
H(44) H 0.6127 0.7672 0.8324 0.081 Uiso 1.00 1 c R . .
H(45) H 0.4854 0.7299 0.8203 0.059 Uiso 1.00 1 c R . .
H(46) H 0.9228 0.6094 0.7875 0.241 Uiso 1.00 1 c R . .
H(47) H 0.9579 0.6752 0.7925 0.241 Uiso 1.00 1 c R . .
H(48) H 0.8955 0.6760 0.7445 0.241 Uiso 1.00 1 c R . .
H(49) H 0.8380 0.6298 0.8904 0.291 Uiso 1.00 1 c R . .
H(50) H 0.7618 0.7077 0.9077 0.291 Uiso 1.00 1 c R . .
H(51) H 0.8766 0.6948 0.8906 0.291 Uiso 1.00 1 c R . .
H(52) H 0.7804 0.7885 0.7754 0.142 Uiso 1.00 1 c R . .
H(53) H 0.8424 0.7883 0.8235 0.142 Uiso 1.00 1 c R . .
H(54) H 0.7274 0.8016 0.8398 0.142 Uiso 1.00 1 c R . .
H(55) H 0.5793 0.5417 0.8828 0.054 Uiso 1.00 1 c R . .
H(56) H 0.5662 0.4505 0.9459 0.060 Uiso 1.00 1 c R . .
H(57) H 0.3854 0.4105 0.8572 0.062 Uiso 1.00 1 c R . .
H(58) H 0.3910 0.5061 0.7958 0.051 Uiso 1.00 1 c R . .
H(59) H 0.6108 0.3283 0.9720 0.160 Uiso 1.00 1 c R . .
H(60) H 0.5385 0.2987 1.0164 0.160 Uiso 1.00 1 c R . .
H(61) H 0.5255 0.3815 1.0155 0.160 Uiso 1.00 1 c R . .
H(62) H 0.5703 0.2773 0.8946 0.119 Uiso 1.00 1 c R . .
H(63) H 0.4582 0.2922 0.8896 0.119 Uiso 1.00 1 c R . .
H(64) H 0.5033 0.2470 0.9422 0.119 Uiso 1.00 1 c R . .
H(65) H 0.3515 0.4155 1.0029 0.218 Uiso 1.00 1 c R . .
H(66) H 0.3684 0.3320 1.0082 0.218 Uiso 1.00 1 c R . .
H(67) H 0.3240 0.3779 0.9556 0.218 Uiso 1.00 1 c R . .
H(68) H 0.3953 0.6658 0.8879 0.051 Uiso 1.00 1 c R . .
H(69) H 0.2432 0.7542 0.9142 0.050 Uiso 1.00 1 c R . .
H(70) H 0.1735 0.7427 0.7620 0.064 Uiso 1.00 1 c R . .
H(71) H 0.3270 0.6573 0.7340 0.061 Uiso 1.00 1 c R . .
H(72) H 0.1355 0.8598 0.9197 0.094 Uiso 1.00 1 c R . .
H(73) H 0.0620 0.8172 0.9410 0.094 Uiso 1.00 1 c R . .
H(74) H 0.0209 0.8973 0.9171 0.094 Uiso 1.00 1 c R . .
H(75) H 0.0314 0.7918 0.7983 0.144 Uiso 1.00 1 c R . .
H(76) H -0.0454 0.8538 0.8386 0.144 Uiso 1.00 1 c R . .
H(77) H -0.0050 0.7737 0.8626 0.144 Uiso 1.00 1 c R . .
H(78) H 0.1596 0.9026 0.8237 0.142 Uiso 1.00 1 c R . .
H(79) H 0.0447 0.9313 0.8206 0.142 Uiso 1.00 1 c R . .
H(80) H 0.1209 0.8765 0.7746 0.142 Uiso 1.00 1 c R . .
H(81) H 0.9959 0.2584 0.6098 0.047 Uiso 1.00 1 c R . .
H(82) H 1.1901 0.1646 0.4878 0.056 Uiso 1.00 1 c R . .
H(83) H 1.2241 0.2291 0.5001 0.056 Uiso 1.00 1 c R . .
H(84) H 1.0851 0.2677 0.6872 0.051 Uiso 1.00 1 c R . .
H(85) H 1.0171 0.2609 0.7821 0.049 Uiso 1.00 1 c R . .
H(86) H 1.0644 0.0517 0.7659 0.059 Uiso 1.00 1 c R . .
H(87) H 1.1329 0.0572 0.6715 0.055 Uiso 1.00 1 c R . .
H(88) H 1.0949 0.2333 0.8633 0.053 Uiso 1.00 1 c R . .
H(89) H 1.0513 0.3336 0.9190 0.064 Uiso 1.00 1 c R . .
H(90) H 0.7943 0.3091 0.9834 0.060 Uiso 1.00 1 c R . .
H(91) H 0.8323 0.2126 0.9251 0.055 Uiso 1.00 1 c R . .
H(92) H 1.0345 0.3768 1.0053 0.169 Uiso 1.00 1 c R . .
H(93) H 0.9718 0.3471 1.0560 0.169 Uiso 1.00 1 c R . .
H(94) H 0.9569 0.4303 1.0517 0.169 Uiso 1.00 1 c R . .
H(95) H 0.7373 0.4265 1.0080 0.117 Uiso 1.00 1 c R . .
H(96) H 0.7733 0.4609 1.0536 0.117 Uiso 1.00 1 c R . .
H(97) H 0.7878 0.3778 1.0578 0.117 Uiso 1.00 1 c R . .
H(98) H 0.9506 0.4572 0.9295 0.118 Uiso 1.00 1 c R . .
H(99) H 0.8734 0.5086 0.9773 0.118 Uiso 1.00 1 c R . .
H(100) H 0.8353 0.4765 0.9314 0.118 Uiso 1.00 1 c R . .
H(101) H 1.1989 0.0821 0.8125 0.068 Uiso 1.00 1 c R . .
H(102) H 1.3244 -0.0017 0.8546 0.068 Uiso 1.00 1 c R . .
H(103) H 1.1289 -0.0080 0.9934 0.058 Uiso 1.00 1 c R . .
H(104) H 1.0053 0.0785 0.9537 0.051 Uiso 1.00 1 c R . .
H(105) H 1.4189 -0.0143 0.9321 0.206 Uiso 1.00 1 c R . .
H(106) H 1.4542 -0.0741 0.9795 0.206 Uiso 1.00 1 c R . .
H(107) H 1.3621 -0.0028 0.9959 0.206 Uiso 1.00 1 c R . .
H(108) H 1.4146 -0.1101 0.8745 0.108 Uiso 1.00 1 c R . .
H(109) H 1.3428 -0.1538 0.8970 0.108 Uiso 1.00 1 c R . .
H(110) H 1.4401 -0.1693 0.9237 0.108 Uiso 1.00 1 c R . .
H(111) H 1.2457 -0.1354 0.9903 0.129 Uiso 1.00 1 c R . .
H(112) H 1.2519 -0.0809 1.0332 0.129 Uiso 1.00 1 c R . .
H(113) H 1.3441 -0.1520 1.0162 0.129 Uiso 1.00 1 c R . .
H(114) H 0.9578 0.0201 0.8831 0.054 Uiso 1.00 1 c R . .
H(115) H 0.8292 -0.0142 0.8682 0.063 Uiso 1.00 1 c R . .
H(116) H 0.7059 0.1796 0.7950 0.068 Uiso 1.00 1 c R . .
H(117) H 0.8345 0.2117 0.8093 0.065 Uiso 1.00 1 c R . .
H(118) H 0.5587 0.1525 0.8403 0.127 Uiso 1.00 1 c R . .
H(119) H 0.5734 0.0942 0.8906 0.127 Uiso 1.00 1 c R . .
H(120) H 0.5165 0.0892 0.8415 0.127 Uiso 1.00 1 c R . .
H(121) H 0.7429 -0.0516 0.8112 0.196 Uiso 1.00 1 c R . .
H(122) H 0.6262 -0.0321 0.8236 0.196 Uiso 1.00 1 c R . .
H(123) H 0.6828 -0.0273 0.8730 0.196 Uiso 1.00 1 c R . .
H(124) H 0.6506 0.1210 0.7423 0.174 Uiso 1.00 1 c R . .
H(125) H 0.6024 0.0608 0.7439 0.174 Uiso 1.00 1 c R . .
H(126) H 0.7191 0.0401 0.7286 0.174 Uiso 1.00 1 c R . .
H(127) H 0.5500 0.0809 0.3275 0.266 Uiso 1.00 1 c R . .
H(128) H 0.6406 0.0281 0.2861 0.266 Uiso 1.00 1 c R . .
H(129) H 0.6491 0.6927 0.6624 0.158 Uiso 1.00 1 c R . .
H(130) H 0.7157 0.6947 0.7069 0.158 Uiso 1.00 1 c R . .
H(131) H 1.2154 0.1264 0.9517 0.190 Uiso 1.00 1 c R . .
H(132) H 1.1537 0.2059 0.9721 0.190 Uiso 1.00 1 c R . .
H(133) H 0.7178 0.1816 0.3115 0.361 Uiso 1.00 1 c R . .
H(134) H 0.8303 0.1616 0.3181 0.361 Uiso 1.00 1 c R . .
H(135) H 0.2275 0.4303 0.7643 0.518 Uiso 1.00 1 c R . .
H(136) H 0.1131 0.4440 0.7709 0.518 Uiso 1.00 1 c R . .
H(137) H 0.5484 0.6160 0.3391 0.131 Uiso 1.00 1 c R . .
H(138) H 0.6531 0.6175 0.3079 0.131 Uiso 1.00 1 c R . .
H(139) H 0.5883 0.5900 0.2753 0.131 Uiso 1.00 1 c R . .
H(140) H 0.7973 0.3935 0.3269 0.205 Uiso 1.00 1 c R . .
H(141) H 0.8676 0.4007 0.2693 0.205 Uiso 1.00 1 c R . .
H(142) H 0.7583 0.4573 0.2830 0.205 Uiso 1.00 1 c R . .
H(143) H 1.0123 0.2323 0.2950 0.064 Uiso 1.00 1 c R . .
H(144) H 0.9969 0.2384 0.3622 0.064 Uiso 1.00 1 c R . .
H(145) H 0.9440 0.1951 0.3350 0.064 Uiso 1.00 1 c R . .
H(146) H 0.2807 0.1959 0.7377 0.175 Uiso 1.00 1 c R . .
H(147) H 0.3578 0.1361 0.7706 0.175 Uiso 1.00 1 c R . .
H(148) H 0.3525 0.1239 0.7066 0.175 Uiso 1.00 1 c R . .

loop_
_atom_site_aniso_label
_atom_site_aniso_U_11
_atom_site_aniso_U_22
_atom_site_aniso_U_33
_atom_site_aniso_U_12
_atom_site_aniso_U_13
_atom_site_aniso_U_23
Pd(1) 0.0353(2) 0.0398(2) 0.0276(2) -0.00615(17) -0.00137(14) -0.00317(16)
Cl(1) 0.331(6) 0.204(4) 0.171(4) -0.144(4) -0.121(4) 0.048(3)
Cl(2) 0.332(7) 0.545(11) 0.140(3) -0.334(8) 0.001(4) -0.064(5)
Cl(3) 0.154(3) 0.176(3) 0.110(2) 0.024(2) -0.008(2) -0.011(2)
Cl(4) 0.520(11) 0.153(4) 0.153(4) -0.079(5) 0.113(5) -0.004(3)
Cl(5) 0.421(9) 0.274(6) 0.135(3) -0.116(6) -0.004(4) -0.058(4)
Cl(6) 0.300(8) 0.409(11) 0.484(13) -0.284(8) 0.062(8) -0.046(9)
Cl(7) 0.249(5) 0.220(4) 0.107(2) 0.063(4) -0.063(2) -0.011(2)
Cl(8) 0.166(3) 0.270(6) 0.168(4) -0.006(4) -0.025(3) 0.047(4)
Cl(9) 0.253(8) 0.79(2) 0.492(15) -0.161(11) 0.062(8) -0.459(16)
Cl(10) 0.615(17) 0.514(15) 0.286(9) -0.448(14) 0.016(9) 0.065(9)
O(1) 0.071(3) 0.091(3) 0.081(3) -0.022(2) -0.023(2) -0.035(3)
O(2) 0.055(2) 0.063(3) 0.083(3) -0.009(2) 0.004(2) -0.005(2)
O(3) 0.077(4) 0.067(3) 0.142(6) -0.002(3) 0.007(3) -0.003(3)
O(4) 0.158(7) 0.114(5) 0.129(5) -0.097(5) 0.076(5) -0.069(4)
O(5) 0.063(3) 0.080(3) 0.076(3) -0.033(2) 0.006(2) -0.030(2)
O(6) 0.056(2) 0.060(2) 0.066(2) -0.013(2) -0.010(2) -0.020(2)
O(7) 0.070(3) 0.085(3) 0.063(2) -0.034(2) 0.014(2) 0.010(2)
O(8) 0.052(2) 0.060(2) 0.043(2) -0.010(2) -0.0182(18) -0.0036(19)
O(9) 0.042(2) 0.052(2) 0.059(2) -0.008(2) -0.0172(19) 0.004(2)
O(10) 0.042(2) 0.091(3) 0.047(2) -0.001(2) 0.0077(18) -0.001(2)
O(11) 0.056(3) 0.103(4) 0.063(3) 0.028(2) -0.006(2) -0.003(2)
O(12) 0.171(12) 0.37(2) 0.40(2) -0.172(14) -0.115(13) 0.083(18)
O(13) 0.182(9) 0.230(11) 0.122(7) -0.113(8) -0.028(6) 0.038(7)
O(14) 0.170(8) 0.305(14) 0.114(6) -0.151(9) -0.010(6) -0.027(8)
O(15) 0.59(3) 0.38(2) 0.67(4) -0.13(2) -0.44(3) 0.27(2)
O(16) 0.063(3) 0.128(5) 0.106(4) 0.011(3) -0.006(3) 0.083(4)
N(1) 0.044(2) 0.043(2) 0.033(2) 0.006(2) -0.004(2) -0.003(2)
N(2) 0.046(2) 0.048(2) 0.047(2) -0.011(2) -0.010(2) -0.007(2)
N(3) 0.040(2) 0.048(2) 0.035(2) -0.012(2) 0.0008(18) 0.001(2)
N(4) 0.033(2) 0.038(2) 0.029(2) -0.0104(19) 0.0001(16) -0.0013(18)
N(5) 0.044(2) 0.038(2) 0.032(2) -0.009(2) -0.0076(18) 0.0027(18)
N(6) 0.039(2) 0.043(2) 0.039(2) -0.002(2) 0.0018(19) -0.005(2)
C(1) 0.054(3) 0.039(3) 0.034(2) 0.004(2) 0.002(2) 0.005(2)
C(2) 0.082(5) 0.041(3) 0.040(3) 0.006(3) 0.015(3) 0.006(2)
C(3) 0.090(5) 0.053(4) 0.036(3) 0.015(3) -0.018(3) -0.009(3)
C(4) 0.072(4) 0.055(4) 0.045(3) 0.012(3) -0.021(3) -0.016(3)
C(5) 0.058(3) 0.044(3) 0.034(2) 0.009(2) -0.013(2) -0.013(2)
C(6) 0.049(3) 0.053(3) 0.052(3) -0.002(3) -0.016(2) -0.011(3)
C(7) 0.054(3) 0.048(3) 0.065(4) -0.018(3) -0.017(3) -0.001(3)
C(8) 0.043(3) 0.037(3) 0.069(4) -0.018(2) -0.011(2) 0.002(2)
C(9) 0.056(3) 0.048(3) 0.058(3) -0.016(3) -0.017(3) 0.003(2)
C(10) 0.061(4) 0.049(3) 0.063(4) -0.028(3) -0.000(3) -0.002(3)
C(11) 0.047(3) 0.042(3) 0.073(4) -0.019(2) -0.005(3) -0.004(3)
C(12) 0.051(3) 0.045(3) 0.067(4) -0.013(2) -0.013(3) 0.007(3)
C(13) 0.055(3) 0.048(3) 0.063(3) -0.024(3) -0.008(3) 0.001(3)
C(14) 0.055(4) 0.065(4) 0.099(6) 0.001(3) -0.003(4) 0.002(4)
C(15) 0.061(5) 0.080(6) 0.119(7) -0.011(4) -0.004(4) -0.001(5)
C(16) 0.065(5) 0.069(5) 0.104(6) -0.020(4) 0.010(4) -0.015(4)
C(17) 0.097(7) 0.070(6) 0.174(11) -0.036(5) 0.054(7) -0.042(6)
C(18) 0.114(9) 0.213(15) 0.287(19) -0.087(10) 0.074(11) -0.165(14)
C(19) 0.079(6) 0.193(12) 0.173(11) -0.011(7) -0.004(6) -0.142(10)
C(20) 0.066(4) 0.054(4) 0.088(5) -0.014(3) -0.008(3) -0.022(3)
C(21) 0.053(3) 0.050(3) 0.076(4) -0.016(3) -0.012(3) -0.009(3)
C(22) 0.055(3) 0.050(3) 0.049(3) -0.022(3) -0.011(2) -0.007(2)
C(23) 0.057(3) 0.057(3) 0.051(3) -0.019(3) -0.012(2) -0.009(3)
C(24) 0.048(3) 0.057(3) 0.052(3) -0.019(3) -0.011(2) -0.004(2)
C(25) 0.044(3) 0.048(3) 0.048(3) -0.023(2) -0.001(2) -0.004(2)
C(26) 0.056(3) 0.055(3) 0.047(3) -0.022(3) -0.007(2) 0.004(2)
C(27) 0.056(3) 0.042(3) 0.056(3) -0.019(2) -0.013(2) -0.001(2)
C(28) 0.043(3) 0.054(3) 0.057(3) -0.014(2) -0.003(2) -0.001(3)
C(29) 0.049(3) 0.041(3) 0.055(3) -0.006(2) 0.009(2) 0.006(2)
C(30) 0.039(2) 0.038(2) 0.034(2) -0.012(2) -0.006(2) -0.000(2)
C(31) 0.055(3) 0.048(3) 0.036(2) -0.014(2) -0.003(2) 0.005(2)
C(32) 0.049(3) 0.060(3) 0.029(2) -0.012(2) 0.003(2) -0.001(2)
C(33) 0.044(3) 0.051(3) 0.035(2) -0.010(2) 0.005(2) -0.004(2)
C(34) 0.040(2) 0.038(2) 0.032(2) -0.014(2) 0.001(2) -0.004(2)
C(35) 0.045(3) 0.041(3) 0.028(2) -0.011(2) -0.002(2) -0.001(2)
C(36) 0.039(2) 0.033(2) 0.038(2) -0.014(2) -0.003(2) 0.001(2)
C(37) 0.048(3) 0.047(3) 0.036(2) -0.014(2) -0.009(2) -0.002(2)
C(38) 0.049(3) 0.042(3) 0.040(3) -0.015(2) -0.014(2) 0.007(2)
C(39) 0.036(2) 0.038(2) 0.033(2) -0.009(2) -0.004(2) -0.002(2)
C(40) 0.050(3) 0.035(3) 0.042(3) -0.010(2) 0.004(2) -0.008(2)
C(41) 0.043(3) 0.034(2) 0.035(2) -0.005(2) -0.005(2) 0.002(2)
C(42) 0.031(2) 0.031(2) 0.037(2) -0.006(2) -0.006(2) -0.001(2)
C(43) 0.058(3) 0.036(3) 0.042(3) -0.013(2) -0.002(2) -0.003(2)
C(44) 0.055(3) 0.040(3) 0.036(2) -0.012(2) -0.007(2) 0.005(2)
C(45) 0.032(2) 0.033(2) 0.036(2) -0.008(2) -0.004(2) -0.000(2)
C(46) 0.036(2) 0.036(2) 0.033(2) -0.011(2) -0.007(2) 0.002(2)
C(47) 0.041(3) 0.033(2) 0.061(3) -0.009(2) -0.010(2) -0.005(2)
C(48) 0.039(3) 0.042(3) 0.080(4) -0.008(2) -0.012(2) -0.003(3)
C(49) 0.047(3) 0.049(3) 0.078(4) -0.023(3) -0.009(3) -0.005(3)
C(50) 0.055(4) 0.044(3) 0.103(5) -0.016(3) -0.005(3) -0.024(3)
C(51) 0.037(3) 0.038(3) 0.069(4) -0.009(2) -0.005(2) -0.013(2)
C(52) 0.053(4) 0.064(4) 0.126(7) -0.026(3) -0.032(4) -0.004(4)
C(53) 0.068(6) 0.174(12) 0.38(2) -0.072(7) 0.045(10) -0.149(15)
C(54) 0.29(2) 0.35(2) 0.26(2) -0.27(2) -0.221(18) 0.171(18)
C(55) 0.098(7) 0.086(6) 0.203(12) -0.062(6) -0.063(7) 0.035(7)
C(56) 0.033(2) 0.029(2) 0.037(2) -0.005(2) -0.004(2) -0.003(2)
C(57) 0.054(3) 0.037(3) 0.046(3) -0.013(2) -0.019(2) 0.006(2)
C(58) 0.056(3) 0.045(3) 0.046(3) -0.012(2) -0.017(2) 0.006(2)
C(59) 0.051(3) 0.032(2) 0.040(2) -0.009(2) 0.004(2) 0.000(2)
C(60) 0.054(3) 0.045(3) 0.052(3) -0.021(2) 0.004(2) -0.005(2)
C(61) 0.046(3) 0.044(3) 0.038(2) -0.018(2) -0.004(2) 0.000(2)
C(62) 0.073(4) 0.040(3) 0.061(4) -0.016(3) 0.002(3) 0.011(3)
C(63) 0.233(14) 0.094(7) 0.114(8) -0.092(8) -0.089(9) 0.066(6)
C(64) 0.141(8) 0.060(5) 0.103(7) -0.042(5) -0.033(6) 0.017(4)
C(65) 0.132(9) 0.107(8) 0.204(13) 0.004(7) 0.082(9) 0.098(9)
C(66) 0.033(2) 0.029(2) 0.040(2) -0.009(2) -0.006(2) 0.003(2)
C(67) 0.034(2) 0.054(3) 0.035(2) -0.010(2) -0.007(2) 0.000(2)
C(68) 0.037(2) 0.048(3) 0.036(2) -0.009(2) -0.004(2) -0.006(2)
C(69) 0.038(2) 0.034(2) 0.048(3) -0.006(2) -0.006(2) -0.006(2)
C(70) 0.044(3) 0.055(3) 0.050(3) 0.005(2) -0.020(2) -0.014(2)
C(71) 0.046(3) 0.051(3) 0.048(3) -0.004(2) -0.013(2) -0.015(2)
C(72) 0.041(3) 0.052(3) 0.058(3) 0.002(2) -0.014(2) -0.017(3)
C(73) 0.069(4) 0.068(4) 0.070(4) 0.012(3) -0.003(3) -0.026(3)
C(74) 0.040(4) 0.128(8) 0.182(11) -0.004(4) -0.020(5) -0.067(7)
C(75) 0.129(8) 0.076(6) 0.091(6) 0.015(5) 0.021(5) 0.009(5)
C(76) 0.039(2) 0.044(3) 0.031(2) -0.011(2) 0.001(2) -0.005(2)
C(77) 0.041(2) 0.041(3) 0.030(2) -0.017(2) 0.000(2) -0.007(2)
C(78) 0.042(3) 0.050(3) 0.039(2) -0.013(2) 0.008(2) -0.005(2)
C(79) 0.047(3) 0.067(4) 0.050(3) 0.004(3) -0.001(2) -0.006(3)
C(80) 0.039(2) 0.037(2) 0.038(2) -0.010(2) -0.000(2) -0.003(2)
C(81) 0.049(3) 0.035(2) 0.040(2) -0.012(2) -0.003(2) 0.002(2)
C(82) 0.047(3) 0.029(2) 0.041(2) -0.008(2) -0.000(2) -0.002(2)
C(83) 0.039(2) 0.031(2) 0.039(2) -0.007(2) -0.005(2) 0.002(2)
C(84) 0.065(4) 0.034(3) 0.044(3) -0.016(2) -0.002(2) -0.001(2)
C(85) 0.058(3) 0.028(2) 0.043(3) -0.006(2) -0.007(2) -0.002(2)
C(86) 0.044(3) 0.032(2) 0.037(2) -0.008(2) -0.005(2) -0.002(2)
C(87) 0.041(2) 0.034(2) 0.034(2) -0.012(2) -0.007(2) 0.003(2)
C(88) 0.037(3) 0.042(3) 0.050(3) -0.010(2) -0.002(2) -0.007(2)
C(89) 0.053(3) 0.052(3) 0.058(3) -0.017(3) -0.012(2) -0.013(3)
C(90) 0.051(3) 0.038(3) 0.042(3) -0.009(2) -0.011(2) -0.001(2)
C(91) 0.058(3) 0.045(3) 0.035(2) -0.006(2) -0.003(2) -0.003(2)
C(92) 0.054(3) 0.038(3) 0.038(2) -0.013(2) 0.002(2) -0.002(2)
C(93) 0.071(4) 0.053(3) 0.056(3) -0.012(3) -0.014(3) -0.018(3)
C(94) 0.144(9) 0.129(9) 0.131(9) 0.021(7) -0.084(7) -0.076(7)
C(95) 0.150(8) 0.064(5) 0.069(5) -0.041(5) 0.026(5) -0.031(4)
C(96) 0.138(8) 0.057(4) 0.093(6) -0.045(5) 0.029(5) -0.029(4)
C(97) 0.042(3) 0.033(2) 0.040(2) -0.010(2) -0.004(2) 0.001(2)
C(98) 0.051(3) 0.057(3) 0.046(3) -0.007(3) 0.002(2) 0.010(2)
C(99) 0.041(3) 0.061(4) 0.048(3) 0.003(2) -0.003(2) 0.001(3)
C(100) 0.050(3) 0.038(3) 0.046(3) -0.007(2) -0.014(2) 0.003(2)
C(101) 0.058(3) 0.044(3) 0.039(3) -0.016(2) -0.006(2) 0.008(2)
C(102) 0.041(3) 0.039(3) 0.042(2) -0.010(2) -0.004(2) 0.004(2)
C(103) 0.056(4) 0.054(4) 0.063(4) -0.005(3) -0.023(3) 0.005(3)
C(104) 0.166(12) 0.098(8) 0.292(19) -0.032(8) -0.176(13) 0.014(9)
C(105) 0.085(5) 0.072(5) 0.077(5) 0.016(4) -0.018(4) 0.005(4)
C(106) 0.094(6) 0.101(7) 0.076(5) 0.023(5) -0.021(4) 0.031(5)
C(107) 0.040(2) 0.032(2) 0.039(2) -0.006(2) -0.004(2) -0.003(2)
C(108) 0.040(3) 0.036(3) 0.055(3) -0.009(2) -0.009(2) 0.001(2)
C(109) 0.056(3) 0.033(3) 0.065(4) -0.011(2) -0.010(3) -0.007(2)
C(110) 0.048(3) 0.048(3) 0.060(3) -0.013(2) -0.001(2) -0.018(3)
C(111) 0.053(3) 0.053(3) 0.060(3) -0.008(3) -0.019(3) -0.007(3)
C(112) 0.056(3) 0.039(3) 0.065(4) -0.014(2) -0.012(3) 0.005(2)
C(113) 0.059(4) 0.077(5) 0.094(5) -0.020(3) -0.020(3) -0.033(4)
C(114) 0.055(4) 0.151(9) 0.116(7) -0.039(5) -0.004(4) -0.036(6)
C(115) 0.115(9) 0.107(8) 0.32(2) -0.069(7) -0.101(11) 0.003(10)
C(116) 0.140(9) 0.245(15) 0.086(7) -0.099(10) -0.012(6) -0.070(8)
C(117) 0.280(18) 0.247(17) 0.220(16) -0.186(15) -0.032(13) -0.052(13)
C(118) 0.122(8) 0.116(8) 0.132(9) -0.027(7) 0.006(7) 0.002(7)
C(119) 0.211(13) 0.092(7) 0.207(13) -0.044(8) -0.155(11) 0.031(8)
C(120) 0.36(2) 0.27(2) 0.29(2) -0.157(19) 0.009(19) -0.052(18)
C(121) 0.53(3) 0.41(2) 0.47(3) -0.26(2) -0.07(2) -0.19(2)
C(122) 0.086(7) 0.128(9) 0.136(9) -0.061(7) -0.018(6) -0.028(7)
C(123) 0.225(16) 0.227(16) 0.134(11) -0.145(13) -0.058(10) -0.048(10)
C(124) 0.073(4) 0.079(4) 0.021(2) -0.044(3) -0.006(2) 0.007(2)
C(125) 0.099(8) 0.171(13) 0.196(14) -0.074(8) -0.036(8) -0.014(10)

loop_
_atom_type_symbol
_atom_type_description
_atom_type_scat_dispersion_real
_atom_type_scat_dispersion_imag
_atom_type_scat_source
C C 0.003 0.002
;
International Tables for Crystallography
(1992, Vol. C, Tables 4.2.6.8 and 6.1.1.4)
;
H H 0.000 0.000
;
International Tables for Crystallography
(1992, Vol. C, Table 6.1.1.4)
;
O O 0.011 0.006
;
International Tables for Crystallography
(1992, Vol. C, Tables 4.2.6.8 and 6.1.1.4)
;
N N 0.006 0.003
;
International Tables for Crystallography
(1992, Vol. C, Tables 4.2.6.8 and 6.1.1.4)
;
Pd Pd -0.999 1.007
;
International Tables for Crystallography
(1992, Vol. C, Tables 4.2.6.8 and 6.1.1.4)
;
Cl Cl 0.148 0.159
;
International Tables for Crystallography
(1992, Vol. C, Tables 4.2.6.8 and 6.1.1.4)
;

loop_
_geom_angle_atom_site_label_1
_geom_angle_atom_site_label_2
_geom_angle_atom_site_label_3
_geom_angle
_geom_angle_publ_flag
_geom_angle_site_symmetry_1
_geom_angle_site_symmetry_2
_geom_angle_site_symmetry_3
N(1) Pd(1) N(2) 80.0(2) yes . . .
N(1) Pd(1) N(3) 81.1(2) yes . . .
N(1) Pd(1) N(4) 177.0(2) yes . . .
N(2) Pd(1) N(3) 161.05(18) yes . . .
N(2) Pd(1) N(4) 97.63(19) yes . . .
N(3) Pd(1) N(4) 101.29(19) yes . . .
C(11) O(2) C(14) 118.5(5) yes . . .
C(15) O(3) C(16) 114.2(6) yes . . .
C(17) O(4) C(18) 103.7(8) yes . . .
C(19) O(5) C(20) 116.8(7) yes . . .
C(21) O(6) C(22) 118.3(5) yes . . .
C(37) O(8) C(38) 109.8(4) yes . . .
C(78) O(10) C(79) 110.7(4) yes . . .
Pd(1) N(1) C(1) 117.5(4) yes . . .
Pd(1) N(1) C(5) 117.9(3) yes . . .
C(1) N(1) C(5) 124.5(4) yes . . .
Pd(1) N(2) C(6) 116.2(4) yes . . .
Pd(1) N(2) C(7) 126.7(4) yes . . .
C(6) N(2) C(7) 116.6(6) yes . . .
Pd(1) N(3) C(28) 127.4(3) yes . . .
Pd(1) N(3) C(29) 113.9(4) yes . . .
C(28) N(3) C(29) 118.8(5) yes . . .
Pd(1) N(4) C(30) 119.8(2) yes . . .
Pd(1) N(4) C(34) 118.8(3) yes . . .
C(30) N(4) C(34) 121.3(4) yes . . .
C(36) N(5) C(38) 112.5(4) yes . . .
C(36) N(5) C(39) 125.9(4) yes . . .
C(38) N(5) C(39) 121.4(3) yes . . .
C(77) N(6) C(79) 112.5(4) yes . . .
C(77) N(6) C(80) 126.7(3) yes . . .
C(79) N(6) C(80) 120.6(4) yes . . .
N(1) C(1) C(2) 118.4(6) yes . . .
N(1) C(1) C(29) 114.3(4) yes . . .
C(2) C(1) C(29) 127.3(6) yes . . .
C(1) C(2) C(3) 117.7(6) yes . . .
C(2) C(3) C(4) 121.9(6) yes . . .
C(3) C(4) C(5) 119.2(7) yes . . .
N(1) C(5) C(4) 118.2(6) yes . . .
N(1) C(5) C(6) 114.1(5) yes . . .
C(4) C(5) C(6) 127.6(7) yes . . .
O(1) C(6) N(2) 128.3(6) yes . . .
O(1) C(6) C(5) 120.2(5) yes . . .
N(2) C(6) C(5) 111.5(6) yes . . .
N(2) C(7) C(8) 115.1(4) yes . . .
C(7) C(8) C(9) 120.0(5) yes . . .
C(7) C(8) C(13) 122.4(5) yes . . .
C(9) C(8) C(13) 117.5(5) yes . . .
C(8) C(9) C(10) 121.5(6) yes . . .
C(9) C(10) C(11) 119.9(6) yes . . .
O(2) C(11) C(10) 114.5(6) yes . . .
O(2) C(11) C(12) 125.5(6) yes . . .
C(10) C(11) C(12) 120.0(5) yes . . .
C(11) C(12) C(13) 120.0(6) yes . . .
C(8) C(13) C(12) 121.1(6) yes . . .
O(2) C(14) C(15) 108.9(7) yes . . .
O(3) C(15) C(14) 112.0(8) yes . . .
O(3) C(16) C(17) 102.0(7) yes . . .
O(4) C(17) C(16) 107.0(8) yes . . .
O(4) C(18) C(19) 106.5(10) yes . . .
O(5) C(19) C(18) 114.8(11) yes . . .
O(5) C(20) C(21) 108.5(5) yes . . .
O(6) C(21) C(20) 109.7(5) yes . . .
O(6) C(22) C(23) 115.6(5) yes . . .
O(6) C(22) C(27) 124.7(5) yes . . .
C(23) C(22) C(27) 119.7(5) yes . . .
C(22) C(23) C(24) 119.4(5) yes . . .
C(23) C(24) C(25) 121.8(5) yes . . .
C(24) C(25) C(26) 117.5(4) yes . . .
C(24) C(25) C(28) 119.9(5) yes . . .
C(26) C(25) C(28) 122.5(5) yes . . .
C(25) C(26) C(27) 121.9(5) yes . . .
C(22) C(27) C(26) 119.5(5) yes . . .
N(3) C(28) C(25) 111.9(5) yes . . .
O(7) C(29) N(3) 127.7(7) yes . . .
O(7) C(29) C(1) 119.1(5) yes . . .
N(3) C(29) C(1) 113.2(6) yes . . .
N(4) C(30) C(31) 119.4(4) yes . . .
N(4) C(30) C(35) 116.4(4) yes . . .
C(31) C(30) C(35) 124.2(4) yes . . .
C(30) C(31) C(32) 119.9(5) yes . . .
C(31) C(32) C(33) 119.3(4) yes . . .
C(32) C(33) C(34) 120.3(4) yes . . .
N(4) C(34) C(33) 119.8(4) yes . . .
N(4) C(34) C(76) 115.6(4) yes . . .
C(33) C(34) C(76) 124.6(4) yes . . .
C(30) C(35) C(36) 127.7(4) yes . . .
N(5) C(36) C(35) 124.7(4) yes . . .
N(5) C(36) C(37) 104.4(4) yes . . .
C(35) C(36) C(37) 130.8(4) yes . . .
O(8) C(37) C(36) 105.1(3) yes . . .
O(8) C(38) O(9) 123.8(5) yes . . .
O(8) C(38) N(5) 108.0(4) yes . . .
O(9) C(38) N(5) 128.2(5) yes . . .
N(5) C(39) C(40) 121.0(4) yes . . .
N(5) C(39) C(44) 119.0(4) yes . . .
C(40) C(39) C(44) 120.0(4) yes . . .
C(39) C(40) C(41) 119.9(5) yes . . .
C(40) C(41) C(42) 121.8(4) yes . . .
C(41) C(42) C(43) 117.1(4) yes . . .
C(41) C(42) C(45) 125.4(4) yes . . .
C(43) C(42) C(45) 117.4(4) yes . . .
C(42) C(43) C(44) 122.8(5) yes . . .
C(39) C(44) C(43) 118.3(5) yes . . .
C(42) C(45) C(46) 104.1(4) yes . . .
C(42) C(45) C(56) 113.9(4) yes . . .
C(42) C(45) C(66) 112.1(4) yes . . .
C(46) C(45) C(56) 110.6(4) yes . . .
C(46) C(45) C(66) 111.1(4) yes . . .
C(56) C(45) C(66) 105.2(3) yes . . .
C(45) C(46) C(47) 117.8(5) yes . . .
C(45) C(46) C(51) 124.0(4) yes . . .
C(47) C(46) C(51) 118.1(6) yes . . .
C(46) C(47) C(48) 121.2(5) yes . . .
C(47) C(48) C(49) 121.4(5) yes . . .
C(48) C(49) C(50) 115.7(7) yes . . .
C(48) C(49) C(52) 122.2(5) yes . . .
C(50) C(49) C(52) 122.0(6) yes . . .
C(49) C(50) C(51) 122.5(6) yes . . .
C(46) C(51) C(50) 120.8(5) yes . . .
C(49) C(52) C(53) 111.8(9) yes . . .
C(49) C(52) C(54) 106.2(10) yes . . .
C(49) C(52) C(55) 113.7(7) yes . . .
C(53) C(52) C(54) 111.8(10) yes . . .
C(53) C(52) C(55) 106.2(9) yes . . .
C(54) C(52) C(55) 107.2(11) yes . . .
C(45) C(56) C(57) 122.8(5) yes . . .
C(45) C(56) C(61) 119.6(4) yes . . .
C(57) C(56) C(61) 117.1(5) yes . . .
C(56) C(57) C(58) 120.6(6) yes . . .
C(57) C(58) C(59) 123.2(6) yes . . .
C(58) C(59) C(60) 116.2(5) yes . . .
C(58) C(59) C(62) 123.5(5) yes . . .
C(60) C(59) C(62) 120.3(6) yes . . .
C(59) C(60) C(61) 121.4(6) yes . . .
C(56) C(61) C(60) 121.3(5) yes . . .
C(59) C(62) C(63) 111.8(7) yes . . .
C(59) C(62) C(64) 110.3(5) yes . . .
C(59) C(62) C(65) 110.8(6) yes . . .
C(63) C(62) C(64) 105.6(6) yes . . .
C(63) C(62) C(65) 107.4(8) yes . . .
C(64) C(62) C(65) 110.8(8) yes . . .
C(45) C(66) C(67) 120.3(4) yes . . .
C(45) C(66) C(71) 123.7(4) yes . . .
C(67) C(66) C(71) 115.9(4) yes . . .
C(66) C(67) C(68) 122.2(5) yes . . .
C(67) C(68) C(69) 121.2(5) yes . . .
C(68) C(69) C(70) 116.5(4) yes . . .
C(68) C(69) C(72) 122.7(5) yes . . .
C(70) C(69) C(72) 120.8(5) yes . . .
C(69) C(70) C(71) 122.6(6) yes . . .
C(66) C(71) C(70) 121.2(5) yes . . .
C(69) C(72) C(73) 113.2(5) yes . . .
C(69) C(72) C(74) 111.9(6) yes . . .
C(69) C(72) C(75) 105.4(5) yes . . .
C(73) C(72) C(74) 116.9(6) yes . . .
C(73) C(72) C(75) 102.8(6) yes . . .
C(74) C(72) C(75) 105.2(7) yes . . .
C(34) C(76) C(77) 128.7(4) yes . . .
N(6) C(77) C(76) 124.0(4) yes . . .
N(6) C(77) C(78) 104.0(3) yes . . .
C(76) C(77) C(78) 132.0(4) yes . . .
O(10) C(78) C(77) 104.9(4) yes . . .
O(10) C(79) O(11) 124.3(5) yes . . .
O(10) C(79) N(6) 107.5(5) yes . . .
O(11) C(79) N(6) 128.1(5) yes . . .
N(6) C(80) C(81) 121.3(5) yes . . .
N(6) C(80) C(85) 119.7(4) yes . . .
C(81) C(80) C(85) 118.9(4) yes . . .
C(80) C(81) C(82) 119.6(5) yes . . .
C(81) C(82) C(83) 122.1(5) yes . . .
C(82) C(83) C(84) 117.0(4) yes . . .
C(82) C(83) C(86) 126.1(4) yes . . .
C(84) C(83) C(86) 116.9(4) yes . . .
C(83) C(84) C(85) 121.7(5) yes . . .
C(80) C(85) C(84) 120.5(5) yes . . .
C(83) C(86) C(87) 113.4(4) yes . . .
C(83) C(86) C(97) 109.3(3) yes . . .
C(83) C(86) C(107) 103.9(4) yes . . .
C(87) C(86) C(97) 104.8(4) yes . . .
C(87) C(86) C(107) 111.8(4) yes . . .
C(97) C(86) C(107) 113.7(4) yes . . .
C(86) C(87) C(88) 121.2(4) yes . . .
C(86) C(87) C(92) 122.2(5) yes . . .
C(88) C(87) C(92) 116.3(5) yes . . .
C(87) C(88) C(89) 122.0(5) yes . . .
C(88) C(89) C(90) 121.3(6) yes . . .
C(89) C(90) C(91) 116.7(5) yes . . .
C(89) C(90) C(93) 119.8(6) yes . . .
C(91) C(90) C(93) 123.4(5) yes . . .
C(90) C(91) C(92) 122.8(5) yes . . .
C(87) C(92) C(91) 120.7(6) yes . . .
C(90) C(93) C(94) 109.0(5) yes . . .
C(90) C(93) C(95) 111.9(7) yes . . .
C(90) C(93) C(96) 109.0(5) yes . . .
C(94) C(93) C(95) 110.7(6) yes . . .
C(94) C(93) C(96) 108.5(8) yes . . .
C(95) C(93) C(96) 107.7(5) yes . . .
C(86) C(97) C(98) 121.7(4) yes . . .
C(86) C(97) C(102) 121.8(4) yes . . .
C(98) C(97) C(102) 116.4(4) yes . . .
C(97) C(98) C(99) 120.9(5) yes . . .
C(98) C(99) C(100) 122.9(5) yes . . .
C(99) C(100) C(101) 115.6(5) yes . . .
C(99) C(100) C(103) 120.7(5) yes . . .
C(101) C(100) C(103) 123.8(5) yes . . .
C(100) C(101) C(102) 122.1(5) yes . . .
C(97) C(102) C(101) 122.0(4) yes . . .
C(100) C(103) C(104) 107.5(6) yes . . .
C(100) C(103) C(105) 109.3(6) yes . . .
C(100) C(103) C(106) 111.4(5) yes . . .
C(104) C(103) C(105) 108.3(7) yes . . .
C(104) C(103) C(106) 115.1(8) yes . . .
C(105) C(103) C(106) 105.0(6) yes . . .
C(86) C(107) C(108) 125.8(4) yes . . .
C(86) C(107) C(112) 117.2(5) yes . . .
C(108) C(107) C(112) 116.6(6) yes . . .
C(107) C(108) C(109) 121.8(5) yes . . .
C(108) C(109) C(110) 122.0(6) yes . . .
C(109) C(110) C(111) 115.6(6) yes . . .
C(109) C(110) C(113) 123.7(6) yes . . .
C(111) C(110) C(113) 120.7(5) yes . . .
C(110) C(111) C(112) 121.6(5) yes . . .
C(107) C(112) C(111) 122.3(6) yes . . .
C(110) C(113) C(114) 109.2(7) yes . . .
C(110) C(113) C(115) 111.9(7) yes . . .
C(110) C(113) C(116) 109.3(8) yes . . .
C(114) C(113) C(115) 107.2(8) yes . . .
C(114) C(113) C(116) 107.6(7) yes . . .
C(115) C(113) C(116) 111.6(10) yes . . .
Cl(1) C(117) Cl(2) 108.8(10) yes . . .
Cl(3) C(118) Cl(4) 117.6(7) yes . . .
Cl(5) C(119) Cl(6) 117.2(10) yes . . .
Cl(7) C(120) Cl(8) 113.0(11) yes . . .
Cl(9) C(121) Cl(10) 119.1(14) yes . . .
C(1) C(2) H(1) 121.1 no . . .
C(3) C(2) H(1) 121.2 no . . .
C(2) C(3) H(2) 119.0 no . . .
C(4) C(3) H(2) 119.0 no . . .
C(3) C(4) H(3) 120.4 no . . .
C(5) C(4) H(3) 120.4 no . . .
N(2) C(7) H(4) 108.5 no . . .
N(2) C(7) H(5) 108.5 no . . .
C(8) C(7) H(4) 108.5 no . . .
C(8) C(7) H(5) 108.5 no . . .
H(4) C(7) H(5) 107.5 no . . .
C(8) C(9) H(6) 119.3 no . . .
C(10) C(9) H(6) 119.3 no . . .
C(9) C(10) H(7) 120.0 no . . .
C(11) C(10) H(7) 120.0 no . . .
C(11) C(12) H(8) 120.0 no . . .
C(13) C(12) H(8) 120.0 no . . .
C(8) C(13) H(9) 119.5 no . . .
C(12) C(13) H(9) 119.5 no . . .
O(2) C(14) H(10) 109.9 no . . .
O(2) C(14) H(11) 109.9 no . . .
C(15) C(14) H(10) 109.9 no . . .
C(15) C(14) H(11) 109.9 no . . .
H(10) C(14) H(11) 108.3 no . . .
O(3) C(15) H(12) 109.2 no . . .
O(3) C(15) H(13) 109.2 no . . .
C(14) C(15) H(12) 109.2 no . . .
C(14) C(15) H(13) 109.2 no . . .
H(12) C(15) H(13) 107.9 no . . .
O(3) C(16) H(14) 111.4 no . . .
O(3) C(16) H(15) 111.4 no . . .
C(17) C(16) H(14) 111.4 no . . .
C(17) C(16) H(15) 111.4 no . . .
H(14) C(16) H(15) 109.2 no . . .
O(4) C(17) H(16) 110.3 no . . .
O(4) C(17) H(17) 110.3 no . . .
C(16) C(17) H(16) 110.3 no . . .
C(16) C(17) H(17) 110.3 no . . .
H(16) C(17) H(17) 108.6 no . . .
O(4) C(18) H(18) 110.4 no . . .
O(4) C(18) H(19) 110.4 no . . .
C(19) C(18) H(18) 110.4 no . . .
C(19) C(18) H(19) 110.4 no . . .
H(18) C(18) H(19) 108.6 no . . .
O(5) C(19) H(20) 108.6 no . . .
O(5) C(19) H(21) 108.6 no . . .
C(18) C(19) H(20) 108.6 no . . .
C(18) C(19) H(21) 108.6 no . . .
H(20) C(19) H(21) 107.5 no . . .
O(5) C(20) H(22) 110.0 no . . .
O(5) C(20) H(23) 110.0 no . . .
C(21) C(20) H(22) 110.0 no . . .
C(21) C(20) H(23) 110.0 no . . .
H(22) C(20) H(23) 108.4 no . . .
O(6) C(21) H(24) 109.7 no . . .
O(6) C(21) H(25) 109.7 no . . .
C(20) C(21) H(24) 109.7 no . . .
C(20) C(21) H(25) 109.7 no . . .
H(24) C(21) H(25) 108.2 no . . .
C(22) C(23) H(26) 120.3 no . . .
C(24) C(23) H(26) 120.3 no . . .
C(23) C(24) H(27) 119.1 no . . .
C(25) C(24) H(27) 119.1 no . . .
C(25) C(26) H(28) 119.0 no . . .
C(27) C(26) H(28) 119.0 no . . .
C(22) C(27) H(29) 120.3 no . . .
C(26) C(27) H(29) 120.3 no . . .
N(3) C(28) H(30) 109.2 no . . .
N(3) C(28) H(31) 109.2 no . . .
C(25) C(28) H(30) 109.2 no . . .
C(25) C(28) H(31) 109.2 no . . .
H(30) C(28) H(31) 107.9 no . . .
C(30) C(31) H(32) 120.1 no . . .
C(32) C(31) H(32) 120.1 no . . .
C(31) C(32) H(33) 120.3 no . . .
C(33) C(32) H(33) 120.3 no . . .
C(32) C(33) H(34) 119.9 no . . .
C(34) C(33) H(34) 119.9 no . . .
C(30) C(35) H(35) 116.2 no . . .
C(36) C(35) H(35) 116.2 no . . .
O(8) C(37) H(36) 110.7 no . . .
O(8) C(37) H(37) 110.7 no . . .
C(36) C(37) H(36) 110.7 no . . .
C(36) C(37) H(37) 110.7 no . . .
H(36) C(37) H(37) 108.8 no . . .
C(39) C(40) H(38) 120.0 no . . .
C(41) C(40) H(38) 120.0 no . . .
C(40) C(41) H(39) 119.1 no . . .
C(42) C(41) H(39) 119.1 no . . .
C(42) C(43) H(40) 118.6 no . . .
C(44) C(43) H(40) 118.6 no . . .
C(39) C(44) H(41) 120.8 no . . .
C(43) C(44) H(41) 120.8 no . . .
C(46) C(47) H(42) 119.4 no . . .
C(48) C(47) H(42) 119.4 no . . .
C(47) C(48) H(43) 119.3 no . . .
C(49) C(48) H(43) 119.3 no . . .
C(49) C(50) H(44) 118.7 no . . .
C(51) C(50) H(44) 118.8 no . . .
C(46) C(51) H(45) 119.6 no . . .
C(50) C(51) H(45) 119.6 no . . .
C(52) C(53) H(46) 109.5 no . . .
C(52) C(53) H(47) 109.5 no . . .
C(52) C(53) H(48) 109.5 no . . .
H(46) C(53) H(47) 109.5 no . . .
H(46) C(53) H(48) 109.5 no . . .
H(47) C(53) H(48) 109.5 no . . .
C(52) C(54) H(49) 109.5 no . . .
C(52) C(54) H(50) 109.5 no . . .
C(52) C(54) H(51) 109.5 no . . .
H(49) C(54) H(50) 109.5 no . . .
H(49) C(54) H(51) 109.5 no . . .
H(50) C(54) H(51) 109.5 no . . .
C(52) C(55) H(52) 109.5 no . . .
C(52) C(55) H(53) 109.5 no . . .
C(52) C(55) H(54) 109.5 no . . .
H(52) C(55) H(53) 109.5 no . . .
H(52) C(55) H(54) 109.5 no . . .
H(53) C(55) H(54) 109.5 no . . .
C(56) C(57) H(55) 119.7 no . . .
C(58) C(57) H(55) 119.7 no . . .
C(57) C(58) H(56) 118.4 no . . .
C(59) C(58) H(56) 118.4 no . . .
C(59) C(60) H(57) 119.3 no . . .
C(61) C(60) H(57) 119.3 no . . .
C(56) C(61) H(58) 119.4 no . . .
C(60) C(61) H(58) 119.3 no . . .
C(62) C(63) H(59) 109.5 no . . .
C(62) C(63) H(60) 109.5 no . . .
C(62) C(63) H(61) 109.5 no . . .
H(59) C(63) H(60) 109.5 no . . .
H(59) C(63) H(61) 109.5 no . . .
H(60) C(63) H(61) 109.5 no . . .
C(62) C(64) H(62) 109.5 no . . .
C(62) C(64) H(63) 109.5 no . . .
C(62) C(64) H(64) 109.5 no . . .
H(62) C(64) H(63) 109.5 no . . .
H(62) C(64) H(64) 109.5 no . . .
H(63) C(64) H(64) 109.5 no . . .
C(62) C(65) H(65) 109.5 no . . .
C(62) C(65) H(66) 109.5 no . . .
C(62) C(65) H(67) 109.5 no . . .
H(65) C(65) H(66) 109.5 no . . .
H(65) C(65) H(67) 109.5 no . . .
H(66) C(65) H(67) 109.5 no . . .
C(66) C(67) H(68) 118.9 no . . .
C(68) C(67) H(68) 118.9 no . . .
C(67) C(68) H(69) 119.4 no . . .
C(69) C(68) H(69) 119.4 no . . .
C(69) C(70) H(70) 118.7 no . . .
C(71) C(70) H(70) 118.7 no . . .
C(66) C(71) H(71) 119.4 no . . .
C(70) C(71) H(71) 119.4 no . . .
C(72) C(73) H(72) 109.5 no . . .
C(72) C(73) H(73) 109.5 no . . .
C(72) C(73) H(74) 109.5 no . . .
H(72) C(73) H(73) 109.5 no . . .
H(72) C(73) H(74) 109.5 no . . .
H(73) C(73) H(74) 109.5 no . . .
C(72) C(74) H(75) 109.5 no . . .
C(72) C(74) H(76) 109.5 no . . .
C(72) C(74) H(77) 109.5 no . . .
H(75) C(74) H(76) 109.5 no . . .
H(75) C(74) H(77) 109.5 no . . .
H(76) C(74) H(77) 109.5 no . . .
C(72) C(75) H(78) 109.5 no . . .
C(72) C(75) H(79) 109.5 no . . .
C(72) C(75) H(80) 109.5 no . . .
H(78) C(75) H(79) 109.5 no . . .
H(78) C(75) H(80) 109.5 no . . .
H(79) C(75) H(80) 109.5 no . . .
C(34) C(76) H(81) 115.7 no . . .
C(77) C(76) H(81) 115.7 no . . .
O(10) C(78) H(82) 110.8 no . . .
O(10) C(78) H(83) 110.8 no . . .
C(77) C(78) H(82) 110.8 no . . .
C(77) C(78) H(83) 110.8 no . . .
H(82) C(78) H(83) 108.8 no . . .
C(80) C(81) H(84) 120.2 no . . .
C(82) C(81) H(84) 120.2 no . . .
C(81) C(82) H(85) 119.0 no . . .
C(83) C(82) H(85) 119.0 no . . .
C(83) C(84) H(86) 119.2 no . . .
C(85) C(84) H(86) 119.2 no . . .
C(80) C(85) H(87) 119.7 no . . .
C(84) C(85) H(87) 119.7 no . . .
C(87) C(88) H(88) 119.0 no . . .
C(89) C(88) H(88) 119.0 no . . .
C(88) C(89) H(89) 119.3 no . . .
C(90) C(89) H(89) 119.3 no . . .
C(90) C(91) H(90) 118.6 no . . .
C(92) C(91) H(90) 118.6 no . . .
C(87) C(92) H(91) 119.7 no . . .
C(91) C(92) H(91) 119.7 no . . .
C(93) C(94) H(92) 109.5 no . . .
C(93) C(94) H(93) 109.5 no . . .
C(93) C(94) H(94) 109.5 no . . .
H(92) C(94) H(93) 109.5 no . . .
H(92) C(94) H(94) 109.5 no . . .
H(93) C(94) H(94) 109.5 no . . .
C(93) C(95) H(95) 109.5 no . . .
C(93) C(95) H(96) 109.5 no . . .
C(93) C(95) H(97) 109.5 no . . .
H(95) C(95) H(96) 109.5 no . . .
H(95) C(95) H(97) 109.5 no . . .
H(96) C(95) H(97) 109.5 no . . .
C(93) C(96) H(98) 109.5 no . . .
C(93) C(96) H(99) 109.5 no . . .
C(93) C(96) H(100) 109.5 no . . .
H(98) C(96) H(99) 109.5 no . . .
H(98) C(96) H(100) 109.5 no . . .
H(99) C(96) H(100) 109.5 no . . .
C(97) C(98) H(101) 119.5 no . . .
C(99) C(98) H(101) 119.5 no . . .
C(98) C(99) H(102) 118.6 no . . .
C(100) C(99) H(102) 118.6 no . . .
C(100) C(101) H(103) 118.9 no . . .
C(102) C(101) H(103) 118.9 no . . .
C(97) C(102) H(104) 119.0 no . . .
C(101) C(102) H(104) 119.0 no . . .
C(103) C(104) H(105) 109.5 no . . .
C(103) C(104) H(106) 109.5 no . . .
C(103) C(104) H(107) 109.5 no . . .
H(105) C(104) H(106) 109.5 no . . .
H(105) C(104) H(107) 109.5 no . . .
H(106) C(104) H(107) 109.5 no . . .
C(103) C(105) H(108) 109.5 no . . .
C(103) C(105) H(109) 109.5 no . . .
C(103) C(105) H(110) 109.5 no . . .
H(108) C(105) H(109) 109.5 no . . .
H(108) C(105) H(110) 109.5 no . . .
H(109) C(105) H(110) 109.5 no . . .
C(103) C(106) H(111) 109.5 no . . .
C(103) C(106) H(112) 109.5 no . . .
C(103) C(106) H(113) 109.5 no . . .
H(111) C(106) H(112) 109.5 no . . .
H(111) C(106) H(113) 109.5 no . . .
H(112) C(106) H(113) 109.5 no . . .
C(107) C(108) H(114) 119.1 no . . .
C(109) C(108) H(114) 119.1 no . . .
C(108) C(109) H(115) 119.0 no . . .
C(110) C(109) H(115) 119.0 no . . .
C(110) C(111) H(116) 119.2 no . . .
C(112) C(111) H(116) 119.2 no . . .
C(107) C(112) H(117) 118.9 no . . .
C(111) C(112) H(117) 118.9 no . . .
C(113) C(114) H(118) 109.5 no . . .
C(113) C(114) H(119) 109.5 no . . .
C(113) C(114) H(120) 109.5 no . . .
H(118) C(114) H(119) 109.5 no . . .
H(118) C(114) H(120) 109.5 no . . .
H(119) C(114) H(120) 109.5 no . . .
C(113) C(115) H(121) 109.5 no . . .
C(113) C(115) H(122) 109.5 no . . .
C(113) C(115) H(123) 109.5 no . . .
H(121) C(115) H(122) 109.5 no . . .
H(121) C(115) H(123) 109.5 no . . .
H(122) C(115) H(123) 109.5 no . . .
C(113) C(116) H(124) 109.5 no . . .
C(113) C(116) H(125) 109.5 no . . .
C(113) C(116) H(126) 109.5 no . . .
H(124) C(116) H(125) 109.5 no . . .
H(124) C(116) H(126) 109.5 no . . .
H(125) C(116) H(126) 109.5 no . . .
Cl(1) C(117) H(127) 109.9 no . . .
Cl(1) C(117) H(128) 109.9 no . . .
Cl(2) C(117) H(127) 109.9 no . . .
Cl(2) C(117) H(128) 109.9 no . . .
H(127) C(117) H(128) 108.3 no . . .
Cl(3) C(118) H(129) 107.9 no . . .
Cl(3) C(118) H(130) 107.9 no . . .
Cl(4) C(118) H(129) 107.9 no . . .
Cl(4) C(118) H(130) 107.9 no . . .
H(129) C(118) H(130) 107.2 no . . .
Cl(5) C(119) H(131) 108.0 no . . .
Cl(5) C(119) H(132) 108.0 no . . .
Cl(6) C(119) H(131) 108.0 no . . .
Cl(6) C(119) H(132) 108.0 no . . .
H(131) C(119) H(132) 107.2 no . . .
Cl(7) C(120) H(133) 109.0 no . . .
Cl(7) C(120) H(134) 109.0 no . . .
Cl(8) C(120) H(133) 109.0 no . . .
Cl(8) C(120) H(134) 109.0 no . . .
H(133) C(120) H(134) 107.8 no . . .
Cl(9) C(121) H(135) 107.5 no . . .
Cl(9) C(121) H(136) 107.5 no . . .
Cl(10) C(121) H(135) 107.5 no . . .
Cl(10) C(121) H(136) 107.5 no . . .
H(135) C(121) H(136) 107.0 no . . .
O(12) C(122) H(137) 109.5 no . . .
O(12) C(122) H(138) 109.5 no . . .
O(12) C(122) H(139) 109.5 no . . .
H(137) C(122) H(138) 109.5 no . . .
H(137) C(122) H(139) 109.5 no . . .
H(138) C(122) H(139) 109.5 no . . .
O(13) C(123) H(140) 109.5 no . . .
O(13) C(123) H(141) 109.5 no . . .
O(13) C(123) H(142) 109.5 no . . .
H(140) C(123) H(141) 109.5 no . . .
H(140) C(123) H(142) 109.5 no . . .
H(141) C(123) H(142) 109.5 no . . .
O(14) C(124) H(143) 109.5 no . . .
O(14) C(124) H(144) 109.5 no . . .
O(14) C(124) H(145) 109.5 no . . .
H(143) C(124) H(144) 109.5 no . . .
H(143) C(124) H(145) 109.5 no . . .
H(144) C(124) H(145) 109.5 no . . .
O(15) C(125) H(146) 109.5 no . . .
O(15) C(125) H(147) 109.5 no . . .
O(15) C(125) H(148) 109.5 no . . .
H(146) C(125) H(147) 109.5 no . . .
H(146) C(125) H(148) 109.5 no . . .
H(147) C(125) H(148) 109.5 no . . .

loop_
_geom_bond_atom_site_label_1
_geom_bond_atom_site_label_2
_geom_bond_distance
_geom_bond_publ_flag
_geom_bond_site_symmetry_1
_geom_bond_site_symmetry_2
Pd(1) N(1) 1.930(4) yes . .
Pd(1) N(2) 2.038(6) yes . .
Pd(1) N(3) 2.042(5) yes . .
Pd(1) N(4) 2.076(3) yes . .
Cl(1) C(117) 1.67(2) yes . .
Cl(2) C(117) 1.70(2) yes . .
Cl(3) C(118) 1.722(10) yes . .
Cl(4) C(118) 1.587(13) yes . .
Cl(5) C(119) 1.693(13) yes . .
Cl(6) C(119) 1.638(17) yes . .
Cl(7) C(120) 1.73(2) yes . .
Cl(8) C(120) 1.72(2) yes . .
Cl(9) C(121) 1.68(2) yes . .
Cl(10) C(121) 1.79(2) yes . .
O(1) C(6) 1.237(10) yes . .
O(2) C(11) 1.365(7) yes . .
O(2) C(14) 1.445(9) yes . .
O(3) C(15) 1.400(13) yes . .
O(3) C(16) 1.430(13) yes . .
O(4) C(17) 1.421(17) yes . .
O(4) C(18) 1.449(17) yes . .
O(5) C(19) 1.480(10) yes . .
O(5) C(20) 1.435(10) yes . .
O(6) C(21) 1.404(7) yes . .
O(6) C(22) 1.390(6) yes . .
O(7) C(29) 1.256(9) yes . .
O(8) C(37) 1.462(6) yes . .
O(8) C(38) 1.363(6) yes . .
O(9) C(38) 1.180(6) yes . .
O(10) C(78) 1.430(6) yes . .
O(10) C(79) 1.345(7) yes . .
O(11) C(79) 1.183(8) yes . .
O(12) C(122) 1.38(2) yes . .
O(13) C(123) 1.31(2) yes . .
O(14) C(124) 1.221(12) yes . .
O(15) C(125) 1.41(3) yes . .
N(1) C(1) 1.334(8) yes . .
N(1) C(5) 1.348(9) yes . .
N(2) C(6) 1.340(8) yes . .
N(2) C(7) 1.469(8) yes . .
N(3) C(28) 1.472(9) yes . .
N(3) C(29) 1.347(7) yes . .
N(4) C(30) 1.366(6) yes . .
N(4) C(34) 1.362(5) yes . .
N(5) C(36) 1.398(5) yes . .
N(5) C(38) 1.395(7) yes . .
N(5) C(39) 1.435(6) yes . .
N(6) C(77) 1.381(6) yes . .
N(6) C(79) 1.387(7) yes . .
N(6) C(80) 1.449(6) yes . .
C(1) C(2) 1.419(8) yes . .
C(1) C(29) 1.504(10) yes . .
C(2) C(3) 1.383(13) yes . .
C(3) C(4) 1.365(11) yes . .
C(4) C(5) 1.395(8) yes . .
C(5) C(6) 1.510(9) yes . .
C(7) C(8) 1.511(7) yes . .
C(8) C(9) 1.398(8) yes . .
C(8) C(13) 1.411(9) yes . .
C(9) C(10) 1.385(8) yes . .
C(10) C(11) 1.391(9) yes . .
C(11) C(12) 1.384(9) yes . .
C(12) C(13) 1.390(8) yes . .
C(14) C(15) 1.495(10) yes . .
C(16) C(17) 1.457(14) yes . .
C(18) C(19) 1.434(18) yes . .
C(20) C(21) 1.485(9) yes . .
C(22) C(23) 1.395(8) yes . .
C(22) C(27) 1.393(8) yes . .
C(23) C(24) 1.384(7) yes . .
C(24) C(25) 1.384(8) yes . .
C(25) C(26) 1.398(8) yes . .
C(25) C(28) 1.516(7) yes . .
C(26) C(27) 1.373(7) yes . .
C(30) C(31) 1.396(7) yes . .
C(30) C(35) 1.472(6) yes . .
C(31) C(32) 1.399(7) yes . .
C(32) C(33) 1.368(7) yes . .
C(33) C(34) 1.395(7) yes . .
C(34) C(76) 1.449(7) yes . .
C(35) C(36) 1.320(7) yes . .
C(36) C(37) 1.498(7) yes . .
C(39) C(40) 1.382(7) yes . .
C(39) C(44) 1.390(8) yes . .
C(40) C(41) 1.401(7) yes . .
C(41) C(42) 1.369(7) yes . .
C(42) C(43) 1.393(7) yes . .
C(42) C(45) 1.545(7) yes . .
C(43) C(44) 1.399(7) yes . .
C(45) C(46) 1.567(9) yes . .
C(45) C(56) 1.552(7) yes . .
C(45) C(66) 1.541(6) yes . .
C(46) C(47) 1.376(6) yes . .
C(46) C(51) 1.376(8) yes . .
C(47) C(48) 1.410(10) yes . .
C(48) C(49) 1.392(9) yes . .
C(49) C(50) 1.404(8) yes . .
C(49) C(52) 1.521(12) yes . .
C(50) C(51) 1.388(11) yes . .
C(52) C(53) 1.505(14) yes . .
C(52) C(54) 1.45(2) yes . .
C(52) C(55) 1.472(12) yes . .
C(56) C(57) 1.404(8) yes . .
C(56) C(61) 1.375(9) yes . .
C(57) C(58) 1.382(8) yes . .
C(58) C(59) 1.364(10) yes . .
C(59) C(60) 1.404(9) yes . .
C(59) C(62) 1.535(8) yes . .
C(60) C(61) 1.396(8) yes . .
C(62) C(63) 1.533(16) yes . .
C(62) C(64) 1.505(11) yes . .
C(62) C(65) 1.488(13) yes . .
C(66) C(67) 1.392(7) yes . .
C(66) C(71) 1.393(8) yes . .
C(67) C(68) 1.386(6) yes . .
C(68) C(69) 1.388(8) yes . .
C(69) C(70) 1.374(8) yes . .
C(69) C(72) 1.537(6) yes . .
C(70) C(71) 1.384(7) yes . .
C(72) C(73) 1.502(10) yes . .
C(72) C(74) 1.456(13) yes . .
C(72) C(75) 1.597(12) yes . .
C(76) C(77) 1.344(6) yes . .
C(77) C(78) 1.497(6) yes . .
C(80) C(81) 1.398(7) yes . .
C(80) C(85) 1.371(8) yes . .
C(81) C(82) 1.381(7) yes . .
C(82) C(83) 1.375(8) yes . .
C(83) C(84) 1.396(8) yes . .
C(83) C(86) 1.551(7) yes . .
C(84) C(85) 1.373(7) yes . .
C(86) C(87) 1.559(7) yes . .
C(86) C(97) 1.562(7) yes . .
C(86) C(107) 1.545(9) yes . .
C(87) C(88) 1.373(9) yes . .
C(87) C(92) 1.402(7) yes . .
C(88) C(89) 1.395(9) yes . .
C(89) C(90) 1.382(7) yes . .
C(90) C(91) 1.361(10) yes . .
C(90) C(93) 1.556(9) yes . .
C(91) C(92) 1.387(8) yes . .
C(93) C(94) 1.524(15) yes . .
C(93) C(95) 1.535(11) yes . .
C(93) C(96) 1.544(10) yes . .
C(97) C(98) 1.388(7) yes . .
C(97) C(102) 1.377(7) yes . .
C(98) C(99) 1.403(8) yes . .
C(99) C(100) 1.362(8) yes . .
C(100) C(101) 1.398(8) yes . .
C(100) C(103) 1.548(8) yes . .
C(101) C(102) 1.382(7) yes . .
C(103) C(104) 1.519(18) yes . .
C(103) C(105) 1.542(10) yes . .
C(103) C(106) 1.505(12) yes . .
C(107) C(108) 1.362(8) yes . .
C(107) C(112) 1.409(8) yes . .
C(108) C(109) 1.394(10) yes . .
C(109) C(110) 1.399(8) yes . .
C(110) C(111) 1.408(10) yes . .
C(110) C(113) 1.537(12) yes . .
C(111) C(112) 1.365(11) yes . .
C(113) C(114) 1.511(10) yes . .
C(113) C(115) 1.485(14) yes . .
C(113) C(116) 1.555(13) yes . .
C(2) H(1) 0.940 no . .
C(3) H(2) 0.940 no . .
C(4) H(3) 0.940 no . .
C(7) H(4) 0.980 no . .
C(7) H(5) 0.980 no . .
C(9) H(6) 0.940 no . .
C(10) H(7) 0.940 no . .
C(12) H(8) 0.940 no . .
C(13) H(9) 0.940 no . .
C(14) H(10) 0.980 no . .
C(14) H(11) 0.980 no . .
C(15) H(12) 0.980 no . .
C(15) H(13) 0.980 no . .
C(16) H(14) 0.980 no . .
C(16) H(15) 0.980 no . .
C(17) H(16) 0.980 no . .
C(17) H(17) 0.980 no . .
C(18) H(18) 0.980 no . .
C(18) H(19) 0.980 no . .
C(19) H(20) 0.980 no . .
C(19) H(21) 0.980 no . .
C(20) H(22) 0.980 no . .
C(20) H(23) 0.980 no . .
C(21) H(24) 0.980 no . .
C(21) H(25) 0.980 no . .
C(23) H(26) 0.940 no . .
C(24) H(27) 0.940 no . .
C(26) H(28) 0.940 no . .
C(27) H(29) 0.940 no . .
C(28) H(30) 0.980 no . .
C(28) H(31) 0.980 no . .
C(31) H(32) 0.940 no . .
C(32) H(33) 0.940 no . .
C(33) H(34) 0.940 no . .
C(35) H(35) 0.940 no . .
C(37) H(36) 0.980 no . .
C(37) H(37) 0.980 no . .
C(40) H(38) 0.940 no . .
C(41) H(39) 0.940 no . .
C(43) H(40) 0.940 no . .
C(44) H(41) 0.940 no . .
C(47) H(42) 0.940 no . .
C(48) H(43) 0.940 no . .
C(50) H(44) 0.940 no . .
C(51) H(45) 0.940 no . .
C(53) H(46) 0.970 no . .
C(53) H(47) 0.970 no . .
C(53) H(48) 0.970 no . .
C(54) H(49) 0.970 no . .
C(54) H(50) 0.970 no . .
C(54) H(51) 0.970 no . .
C(55) H(52) 0.970 no . .
C(55) H(53) 0.970 no . .
C(55) H(54) 0.970 no . .
C(57) H(55) 0.940 no . .
C(58) H(56) 0.940 no . .
C(60) H(57) 0.940 no . .
C(61) H(58) 0.940 no . .
C(63) H(59) 0.970 no . .
C(63) H(60) 0.970 no . .
C(63) H(61) 0.970 no . .
C(64) H(62) 0.970 no . .
C(64) H(63) 0.970 no . .
C(64) H(64) 0.970 no . .
C(65) H(65) 0.970 no . .
C(65) H(66) 0.970 no . .
C(65) H(67) 0.970 no . .
C(67) H(68) 0.940 no . .
C(68) H(69) 0.940 no . .
C(70) H(70) 0.940 no . .
C(71) H(71) 0.940 no . .
C(73) H(72) 0.970 no . .
C(73) H(73) 0.970 no . .
C(73) H(74) 0.970 no . .
C(74) H(75) 0.970 no . .
C(74) H(76) 0.970 no . .
C(74) H(77) 0.970 no . .
C(75) H(78) 0.970 no . .
C(75) H(79) 0.970 no . .
C(75) H(80) 0.970 no . .
C(76) H(81) 0.940 no . .
C(78) H(82) 0.980 no . .
C(78) H(83) 0.980 no . .
C(81) H(84) 0.940 no . .
C(82) H(85) 0.940 no . .
C(84) H(86) 0.940 no . .
C(85) H(87) 0.940 no . .
C(88) H(88) 0.940 no . .
C(89) H(89) 0.940 no . .
C(91) H(90) 0.940 no . .
C(92) H(91) 0.940 no . .
C(94) H(92) 0.970 no . .
C(94) H(93) 0.970 no . .
C(94) H(94) 0.970 no . .
C(95) H(95) 0.970 no . .
C(95) H(96) 0.970 no . .
C(95) H(97) 0.970 no . .
C(96) H(98) 0.970 no . .
C(96) H(99) 0.970 no . .
C(96) H(100) 0.970 no . .
C(98) H(101) 0.940 no . .
C(99) H(102) 0.940 no . .
C(101) H(103) 0.940 no . .
C(102) H(104) 0.940 no . .
C(104) H(105) 0.970 no . .
C(104) H(106) 0.970 no . .
C(104) H(107) 0.970 no . .
C(105) H(108) 0.970 no . .
C(105) H(109) 0.970 no . .
C(105) H(110) 0.970 no . .
C(106) H(111) 0.970 no . .
C(106) H(112) 0.970 no . .
C(106) H(113) 0.970 no . .
C(108) H(114) 0.940 no . .
C(109) H(115) 0.940 no . .
C(111) H(116) 0.940 no . .
C(112) H(117) 0.940 no . .
C(114) H(118) 0.970 no . .
C(114) H(119) 0.970 no . .
C(114) H(120) 0.970 no . .
C(115) H(121) 0.970 no . .
C(115) H(122) 0.970 no . .
C(115) H(123) 0.970 no . .
C(116) H(124) 0.970 no . .
C(116) H(125) 0.970 no . .
C(116) H(126) 0.970 no . .
C(117) H(127) 0.980 no . .
C(117) H(128) 0.980 no . .
C(118) H(129) 0.980 no . .
C(118) H(130) 0.980 no . .
C(119) H(131) 0.980 no . .
C(119) H(132) 0.980 no . .
C(120) H(133) 0.980 no . .
C(120) H(134) 0.980 no . .
C(121) H(135) 0.980 no . .
C(121) H(136) 0.980 no . .
C(122) H(137) 0.970 no . .
C(122) H(138) 0.970 no . .
C(122) H(139) 0.970 no . .
C(123) H(140) 0.970 no . .
C(123) H(141) 0.970 no . .
C(123) H(142) 0.970 no . .
C(124) H(143) 0.970 no . .
C(124) H(144) 0.970 no . .
C(124) H(145) 0.970 no . .
C(125) H(146) 0.970 no . .
C(125) H(147) 0.970 no . .
C(125) H(148) 0.970 no . .

loop_
_geom_contact_atom_site_label_1
_geom_contact_atom_site_label_2
_geom_contact_distance
_geom_contact_publ_flag
_geom_contact_site_symmetry_1
_geom_contact_site_symmetry_2
Cl(1) C(120) 3.35(3) ? . .
Cl(3) N(2) 3.559(5) ? . .
Cl(3) C(7) 3.439(6) ? . .
Cl(3) C(48) 3.578(7) ? . .
Cl(4) O(4) 3.299(9) ? . 2_766
Cl(7) O(9) 3.546(5) ? . 2_666
Cl(8) O(3) 3.506(8) ? . 1_455
Cl(10) C(125) 3.443(18) ? . .
O(1) O(13) 3.003(13) ? . 2_766
O(1) C(121) 3.10(3) ? . 1_655
O(2) O(8) 3.474(7) ? . 2_766
O(2) O(9) 3.480(7) ? . 2_766
O(2) N(5) 3.521(7) ? . 2_766
O(2) C(38) 3.243(9) ? . 2_766
O(3) Cl(8) 3.506(8) ? . 1_655
O(3) C(18) 3.525(16) ? . 2_856
O(4) Cl(4) 3.299(9) ? . 2_766
O(4) C(117) 3.468(18) ? . 1_655
O(6) O(6) 3.458(7) ? . 2_756
O(6) C(21) 3.520(10) ? . 2_756
O(7) O(12) 2.730(17) ? . 2_666
O(7) C(122) 3.370(12) ? . 2_666
O(8) O(2) 3.474(7) ? . 2_766
O(8) O(8) 3.562(6) ? . 2_666
O(8) O(9) 3.423(6) ? . 2_666
O(8) N(5) 3.407(7) ? . 2_666
O(8) C(11) 3.583(9) ? . 2_766
O(8) C(38) 3.201(8) ? . 2_666
O(9) Cl(7) 3.546(5) ? . 2_666
O(9) O(2) 3.480(7) ? . 2_766
O(9) O(8) 3.423(6) ? . 2_666
O(9) C(36) 3.546(8) ? . 2_666
O(9) C(37) 3.230(8) ? . 2_666
O(11) C(117) 3.550(17) ? . 2_756
O(11) C(125) 3.371(19) ? . 1_655
O(12) O(7) 2.730(17) ? . 2_666
O(12) O(15) 2.54(3) ? . 2_666
O(13) O(1) 3.003(13) ? . 2_766
O(13) C(13) 3.456(14) ? . 2_766
O(13) C(31) 3.333(11) ? . .
O(13) C(121) 3.35(2) ? . 2_666
O(14) O(16) 2.458(16) ? . 1_655
O(15) O(12) 2.54(3) ? . 2_666
O(16) O(14) 2.458(16) ? . 1_455
O(16) C(124) 3.182(10) ? . 1_455
N(2) Cl(3) 3.559(5) ? . .
N(5) O(2) 3.521(7) ? . 2_766
N(5) O(8) 3.407(7) ? . 2_666
N(5) C(10) 3.588(9) ? . 2_766
C(7) Cl(3) 3.439(6) ? . .
C(10) N(5) 3.588(9) ? . 2_766
C(10) C(36) 3.318(10) ? . 2_766
C(10) C(37) 3.600(11) ? . 2_766
C(11) O(8) 3.583(9) ? . 2_766
C(11) C(37) 3.515(10) ? . 2_766
C(13) O(13) 3.456(14) ? . 2_766
C(18) O(3) 3.525(16) ? . 2_856
C(21) O(6) 3.520(10) ? . 2_756
C(31) O(13) 3.333(11) ? . .
C(36) O(9) 3.546(8) ? . 2_666
C(36) C(10) 3.318(10) ? . 2_766
C(37) O(9) 3.230(8) ? . 2_666
C(37) C(10) 3.600(11) ? . 2_766
C(37) C(11) 3.515(10) ? . 2_766
C(37) C(38) 3.508(10) ? . 2_666
C(38) O(2) 3.243(9) ? . 2_766
C(38) O(8) 3.201(8) ? . 2_666
C(38) C(37) 3.508(10) ? . 2_666
C(38) C(38) 3.394(10) ? . 2_666
C(43) C(118) 3.508(15) ? . .
C(47) C(118) 3.598(13) ? . .
C(48) Cl(3) 3.578(7) ? . .
C(48) C(118) 3.431(13) ? . .
C(49) C(118) 3.565(14) ? . .
C(70) C(120) 3.48(2) ? . 2_666
C(75) C(108) 3.600(9) ? . 1_465
C(88) C(119) 3.544(14) ? . .
C(108) C(75) 3.600(9) ? . 1_645
C(117) O(4) 3.468(18) ? . 1_455
C(117) O(11) 3.550(17) ? . 2_756
C(118) C(43) 3.508(15) ? . .
C(118) C(47) 3.598(13) ? . .
C(118) C(48) 3.431(13) ? . .
C(118) C(49) 3.565(14) ? . .
C(119) C(88) 3.544(14) ? . .
C(120) Cl(1) 3.35(3) ? . .
C(120) C(70) 3.48(2) ? . 2_666
C(121) O(1) 3.10(3) ? . 1_455
C(121) O(13) 3.35(2) ? . 2_666
C(121) C(123) 3.58(2) ? . 2_666
C(122) O(7) 3.370(12) ? . 2_666
C(123) C(121) 3.58(2) ? . 2_666
C(124) O(16) 3.182(10) ? . 1_655
C(125) Cl(10) 3.443(18) ? . .
C(125) O(11) 3.371(19) ? . 1_455
Cl(1) H(40) 3.379 ? . 2_666
Cl(1) H(45) 3.139 ? . 2_666
Cl(1) H(78) 3.382 ? . 2_666
Cl(1) H(108) 3.453 ? . 2_756
Cl(1) H(133) 2.461 ? . .
Cl(2) H(18) 3.502 ? . 1_455
Cl(2) H(21) 3.462 ? . 1_455
Cl(2) H(102) 3.157 ? . 2_756
Cl(2) H(108) 3.183 ? . 2_756
Cl(2) H(122) 2.986 ? . 2_656
Cl(2) H(125) 3.268 ? . 2_656
Cl(3) H(4) 2.991 ? . .
Cl(3) H(5) 3.255 ? . .
Cl(3) H(6) 3.492 ? . 2_766
Cl(3) H(7) 2.834 ? . 2_766
Cl(3) H(33) 3.413 ? . 2_766
Cl(3) H(43) 3.480 ? . .
Cl(3) H(48) 3.559 ? . .
Cl(4) H(7) 3.525 ? . 2_766
Cl(4) H(15) 3.458 ? . 2_766
Cl(4) H(21) 3.536 ? . 2_766
Cl(4) H(34) 3.121 ? . 2_766
Cl(4) H(82) 3.368 ? . 2_766
Cl(4) H(83) 3.173 ? . 2_766
Cl(5) H(50) 3.456 ? . 2_767
Cl(5) H(51) 3.498 ? . 2_767
Cl(5) H(53) 3.466 ? . 2_767
Cl(5) H(54) 3.433 ? . 2_767
Cl(5) H(76) 3.479 ? . 2_667
Cl(5) H(77) 3.539 ? . 2_667
Cl(5) H(107) 2.963 ? . .
Cl(5) H(115) 3.356 ? . 2_757
Cl(5) H(123) 3.005 ? . 2_757
Cl(6) H(63) 3.457 ? . 1_655
Cl(6) H(64) 3.440 ? . 1_655
Cl(6) H(120) 3.560 ? . 1_655
Cl(7) H(12) 3.081 ? . 1_455
Cl(7) H(26) 3.163 ? . .
Cl(7) H(27) 3.197 ? . .
Cl(7) H(41) 3.511 ? . 2_666
Cl(7) H(70) 3.387 ? . 2_666
Cl(7) H(71) 3.188 ? . 2_666
Cl(7) H(140) 3.392 ? . .
Cl(7) H(145) 2.920 ? . .
Cl(8) H(14) 3.180 ? . 1_455
Cl(8) H(16) 3.456 ? . 1_455
Cl(8) H(22) 3.234 ? . 2_756
Cl(8) H(24) 3.139 ? . 2_756
Cl(8) H(25) 3.489 ? . 2_756
Cl(8) H(87) 3.186 ? . 2_756
Cl(9) H(57) 3.218 ? . .
Cl(9) H(89) 3.516 ? . 1_455
Cl(9) H(94) 3.080 ? . 2_667
Cl(9) H(96) 3.368 ? . 2_667
Cl(9) H(98) 3.209 ? . 1_455
Cl(10) H(9) 3.219 ? . 1_455
Cl(10) H(85) 3.358 ? . 1_455
Cl(10) H(88) 3.033 ? . 1_455
Cl(10) H(89) 3.405 ? . 1_455
Cl(10) H(138) 3.294 ? . 2_666
Cl(10) H(146) 2.707 ? . .
O(1) H(135) 3.524 ? . 1_655
O(1) H(136) 2.137 ? . 1_655
O(2) H(41) 2.984 ? . 2_766
O(3) H(19) 2.691 ? . 2_856
O(3) H(22) 2.815 ? . 2_856
O(4) H(127) 2.555 ? . 1_655
O(6) H(24) 2.850 ? . 2_756
O(7) H(137) 3.380 ? . 2_666
O(7) H(139) 3.328 ? . 2_666
O(8) H(11) 3.239 ? . 2_766
O(8) H(38) 3.239 ? . 2_666
O(8) H(137) 2.960 ? . .
O(9) H(11) 3.329 ? . 2_766
O(9) H(12) 2.936 ? . 2_766
O(9) H(27) 3.163 ? . 2_666
O(9) H(30) 3.271 ? . 2_666
O(9) H(37) 2.563 ? . 2_666
O(11) H(16) 2.714 ? . 2_856
O(11) H(18) 2.807 ? . 2_856
O(11) H(127) 3.313 ? . 2_756
O(11) H(128) 2.893 ? . 2_756
O(11) H(146) 3.584 ? . 1_655
O(11) H(148) 2.460 ? . 1_655
O(12) H(8) 3.320 ? . 2_766
O(12) H(11) 3.409 ? . 2_766
O(12) H(31) 3.150 ? . 2_666
O(12) H(135) 3.451 ? . 2_666
O(13) H(4) 2.934 ? . 2_766
O(13) H(9) 3.248 ? . 2_766
O(13) H(32) 2.557 ? . .
O(13) H(33) 3.161 ? . .
O(13) H(36) 3.020 ? . .
O(13) H(37) 3.461 ? . .
O(13) H(135) 2.903 ? . 2_666
O(13) H(136) 2.861 ? . 2_666
O(13) H(138) 3.368 ? . .
O(14) H(52) 3.434 ? . 2_766
O(15) H(8) 3.085 ? . 1_455
O(15) H(10) 3.282 ? . 1_455
O(15) H(124) 3.355 ? . .
O(15) H(125) 3.155 ? . .
O(15) H(138) 3.559 ? . 2_666
O(16) H(29) 3.172 ? . 2_656
O(16) H(80) 3.441 ? . 2_566
O(16) H(126) 3.136 ? . 2_656
O(16) H(134) 3.276 ? . 1_455
O(16) H(145) 2.956 ? . 1_455
N(5) H(7) 3.300 ? . 2_766
C(6) H(136) 3.156 ? . 1_655
C(7) H(6) 3.467 ? . 2_766
C(7) H(32) 3.565 ? . 2_766
C(8) H(32) 3.358 ? . 2_766
C(8) H(36) 3.302 ? . 2_766
C(9) H(5) 3.476 ? . 2_766
C(9) H(32) 3.464 ? . 2_766
C(9) H(36) 3.250 ? . 2_766
C(10) H(36) 3.077 ? . 2_766
C(11) H(36) 2.938 ? . 2_766
C(12) H(36) 3.013 ? . 2_766
C(12) H(138) 3.045 ? . 2_766
C(13) H(36) 3.179 ? . 2_766
C(13) H(138) 3.363 ? . 2_766
C(15) H(22) 3.297 ? . 2_856
C(16) H(19) 3.489 ? . 2_856
C(16) H(127) 3.215 ? . 1_655
C(17) H(17) 2.948 ? . 2_856
C(17) H(19) 2.980 ? . 2_856
C(17) H(127) 2.832 ? . 1_655
C(18) H(17) 3.123 ? . 2_856
C(18) H(127) 3.120 ? . 1_655
C(19) H(125) 3.556 ? . 2_756
C(19) H(126) 3.465 ? . 2_756
C(20) H(13) 3.578 ? . 2_856
C(22) H(23) 3.086 ? . 2_756
C(22) H(24) 3.131 ? . 2_756
C(23) H(23) 3.496 ? . 2_756
C(23) H(24) 3.391 ? . 2_756
C(24) H(13) 3.196 ? . 1_455
C(25) H(13) 3.417 ? . 1_455
C(26) H(23) 3.397 ? . 2_756
C(27) H(23) 2.986 ? . 2_756
C(30) H(6) 3.581 ? . 2_766
C(31) H(4) 3.253 ? . 2_766
C(31) H(140) 3.559 ? . .
C(32) H(4) 3.290 ? . 2_766
C(35) H(6) 3.577 ? . 2_766
C(35) H(7) 3.451 ? . 2_766
C(36) H(7) 3.257 ? . 2_766
C(38) H(11) 3.399 ? . 2_766
C(38) H(12) 3.550 ? . 2_766
C(38) H(37) 3.091 ? . 2_666
C(40) H(137) 3.241 ? . 2_666
C(40) H(139) 3.535 ? . 2_666
C(41) H(137) 3.540 ? . 2_666
C(41) H(139) 3.186 ? . 2_666
C(42) H(129) 3.591 ? . .
C(43) H(129) 2.626 ? . .
C(44) H(7) 3.446 ? . 2_766
C(44) H(129) 2.765 ? . .
C(46) H(129) 3.535 ? . .
C(46) H(130) 3.303 ? . .
C(47) H(129) 3.552 ? . .
C(47) H(130) 3.025 ? . .
C(48) H(130) 2.650 ? . .
C(49) H(130) 2.602 ? . .
C(50) H(110) 3.521 ? . 1_465
C(50) H(130) 2.809 ? . .
C(51) H(110) 3.599 ? . 1_465
C(51) H(130) 3.167 ? . .
C(52) H(130) 3.342 ? . .
C(53) H(130) 3.432 ? . .
C(53) H(141) 3.154 ? . 2_766
C(53) H(143) 3.125 ? . 2_766
C(54) H(66) 3.513 ? . 2_667
C(54) H(77) 3.561 ? . 1_655
C(54) H(92) 3.548 ? . 2_767
C(54) H(93) 3.424 ? . 2_767
C(55) H(76) 3.461 ? . 1_655
C(55) H(77) 3.408 ? . 1_655
C(55) H(121) 3.248 ? . 1_565
C(55) H(143) 3.510 ? . 2_766
C(57) H(61) 3.198 ? . 2_667
C(58) H(61) 3.442 ? . 2_667
C(60) H(96) 3.294 ? . 2_667
C(60) H(139) 3.422 ? . 2_666
C(61) H(139) 3.122 ? . 2_666
C(63) H(68) 3.131 ? . 2_667
C(63) H(113) 3.497 ? . 2_757
C(64) H(113) 3.331 ? . 2_757
C(65) H(50) 3.571 ? . 2_667
C(65) H(96) 3.373 ? . 2_667
C(65) H(99) 3.514 ? . 2_667
C(67) H(97) 3.053 ? . 2_667
C(67) H(109) 3.368 ? . 1_465
C(68) H(90) 3.392 ? . 2_667
C(68) H(97) 2.850 ? . 2_667
C(68) H(109) 2.962 ? . 1_465
C(69) H(97) 3.503 ? . 2_667
C(70) H(133) 3.035 ? . 2_666
C(70) H(134) 3.193 ? . 2_666
C(71) H(133) 3.221 ? . 2_666
C(71) H(142) 3.583 ? . 2_666
C(73) H(104) 3.395 ? . 2_667
C(73) H(111) 3.427 ? . 1_465
C(73) H(114) 3.254 ? . 1_465
C(74) H(47) 3.337 ? . 1_455
C(74) H(51) 3.543 ? . 1_455
C(74) H(53) 2.736 ? . 1_455
C(74) H(115) 3.599 ? . 1_465
C(74) H(143) 3.428 ? . 2_666
C(75) H(86) 3.203 ? . 1_465
C(75) H(114) 3.072 ? . 1_465
C(75) H(133) 3.592 ? . 2_666
C(75) H(134) 3.263 ? . 2_666
C(79) H(16) 3.431 ? . 2_856
C(79) H(148) 3.159 ? . 1_655
C(80) H(146) 3.385 ? . 1_655
C(80) H(148) 3.498 ? . 1_655
C(81) H(146) 3.011 ? . 1_655
C(82) H(146) 3.293 ? . 1_655
C(88) H(131) 3.435 ? . .
C(88) H(132) 2.833 ? . .
C(89) H(132) 2.788 ? . .
C(90) H(132) 3.563 ? . .
C(91) H(69) 3.349 ? . 2_667
C(91) H(73) 3.244 ? . 2_667
C(92) H(73) 3.488 ? . 2_667
C(92) H(111) 3.475 ? . 2_757
C(94) H(49) 3.565 ? . 2_767
C(94) H(51) 3.112 ? . 2_767
C(94) H(99) 3.556 ? . 2_767
C(95) H(65) 3.333 ? . 2_667
C(96) H(65) 3.453 ? . 2_667
C(96) H(94) 3.542 ? . 2_767
C(97) H(131) 3.145 ? . .
C(98) H(78) 3.449 ? . 1_645
C(98) H(131) 3.012 ? . .
C(98) H(147) 3.537 ? . 1_655
C(99) H(78) 3.432 ? . 1_645
C(99) H(131) 2.836 ? . .
C(100) H(72) 3.395 ? . 1_645
C(100) H(131) 2.799 ? . .
C(101) H(72) 3.227 ? . 1_645
C(101) H(104) 3.586 ? . 2_757
C(101) H(131) 2.840 ? . .
C(102) H(103) 3.556 ? . 2_757
C(102) H(131) 2.985 ? . .
C(104) H(119) 3.552 ? . 2_757
C(104) H(131) 3.436 ? . .
C(105) H(44) 3.439 ? . 1_645
C(105) H(45) 3.307 ? . 1_645
C(105) H(60) 3.541 ? . 2_757
C(105) H(69) 3.567 ? . 1_645
C(106) H(72) 3.438 ? . 1_645
C(106) H(91) 3.275 ? . 2_757
C(107) H(79) 3.578 ? . 1_645
C(107) H(112) 3.575 ? . 2_757
C(108) H(74) 3.209 ? . 1_645
C(108) H(79) 2.671 ? . 1_645
C(108) H(103) 3.415 ? . 2_757
C(108) H(112) 2.974 ? . 2_757
C(109) H(74) 3.554 ? . 1_645
C(109) H(76) 3.372 ? . 1_645
C(109) H(79) 3.069 ? . 1_645
C(109) H(112) 2.790 ? . 2_757
C(110) H(112) 3.277 ? . 2_757
C(115) H(54) 3.347 ? . 1_545
C(116) H(20) 3.296 ? . 2_756
C(117) H(14) 3.525 ? . 1_455
C(117) H(16) 3.338 ? . 1_455
C(117) H(18) 3.309 ? . 1_455
C(117) H(133) 3.567 ? . .
C(118) H(7) 3.306 ? . 2_766
C(118) H(40) 3.302 ? . .
C(118) H(41) 3.560 ? . .
C(118) H(48) 3.415 ? . .
C(119) H(88) 3.346 ? . .
C(119) H(107) 3.334 ? . .
C(120) H(70) 3.025 ? . 2_666
C(120) H(71) 3.589 ? . 2_666
C(120) H(80) 2.962 ? . 2_666
C(120) H(145) 2.824 ? . .
C(121) H(9) 3.365 ? . 1_455
C(121) H(138) 3.030 ? . 2_666
C(121) H(139) 3.499 ? . 2_666
C(121) H(141) 3.590 ? . 2_666
C(121) H(142) 3.210 ? . 2_666
C(122) H(8) 3.171 ? . 2_766
C(122) H(11) 3.455 ? . 2_766
C(122) H(31) 3.581 ? . 2_666
C(122) H(38) 3.427 ? . 2_666
C(122) H(39) 3.378 ? . 2_666
C(122) H(58) 3.522 ? . 2_666
C(122) H(135) 2.783 ? . 2_666
C(122) H(142) 3.375 ? . .
C(123) H(32) 3.276 ? . .
C(123) H(71) 3.339 ? . 2_666
C(123) H(135) 3.014 ? . 2_666
C(123) H(136) 3.314 ? . 2_666
C(124) H(48) 3.404 ? . 2_766
C(124) H(70) 3.540 ? . 2_666
C(124) H(75) 3.216 ? . 2_666
C(124) H(134) 3.052 ? . .
C(125) H(101) 3.311 ? . 1_455
C(125) H(125) 3.591 ? . .
H(3) H(136) 3.322 ? . 1_655
H(4) Cl(3) 2.991 ? . .
H(4) O(13) 2.934 ? . 2_766
H(4) C(31) 3.253 ? . 2_766
H(4) C(32) 3.290 ? . 2_766
H(4) H(6) 3.518 ? . 2_766
H(4) H(32) 2.971 ? . 2_766
H(4) H(33) 3.042 ? . 2_766
H(5) Cl(3) 3.255 ? . .
H(5) C(9) 3.476 ? . 2_766
H(5) H(6) 2.600 ? . 2_766
H(6) Cl(3) 3.492 ? . 2_766
H(6) C(7) 3.467 ? . 2_766
H(6) C(30) 3.581 ? . 2_766
H(6) C(35) 3.577 ? . 2_766
H(6) H(4) 3.518 ? . 2_766
H(6) H(5) 2.600 ? . 2_766
H(6) H(6) 3.264 ? . 2_766
H(7) Cl(3) 2.834 ? . 2_766
H(7) Cl(4) 3.525 ? . 2_766
H(7) N(5) 3.300 ? . 2_766
H(7) C(35) 3.451 ? . 2_766
H(7) C(36) 3.257 ? . 2_766
H(7) C(44) 3.446 ? . 2_766
H(7) C(118) 3.306 ? . 2_766
H(7) H(35) 3.461 ? . 2_766
H(7) H(36) 3.575 ? . 2_766
H(7) H(41) 3.050 ? . 2_766
H(7) H(129) 3.185 ? . 2_766
H(8) O(12) 3.320 ? . 2_766
H(8) O(15) 3.085 ? . 1_655
H(8) C(122) 3.171 ? . 2_766
H(8) H(36) 3.489 ? . 2_766
H(8) H(137) 3.250 ? . 2_766
H(8) H(138) 2.566 ? . 2_766
H(8) H(146) 3.339 ? . 1_655
H(9) Cl(10) 3.219 ? . 1_655
H(9) O(13) 3.248 ? . 2_766
H(9) C(121) 3.365 ? . 1_655
H(9) H(135) 3.317 ? . 1_655
H(9) H(136) 2.958 ? . 1_655
H(9) H(138) 3.147 ? . 2_766
H(10) O(15) 3.282 ? . 1_655
H(11) O(8) 3.239 ? . 2_766
H(11) O(9) 3.329 ? . 2_766
H(11) O(12) 3.409 ? . 2_766
H(11) C(38) 3.399 ? . 2_766
H(11) C(122) 3.455 ? . 2_766
H(11) H(30) 3.522 ? . 1_655
H(11) H(31) 3.137 ? . 1_655
H(11) H(137) 2.948 ? . 2_766
H(11) H(138) 3.511 ? . 2_766
H(12) Cl(7) 3.081 ? . 1_655
H(12) O(9) 2.936 ? . 2_766
H(12) C(38) 3.550 ? . 2_766
H(12) H(27) 3.348 ? . 1_655
H(12) H(41) 2.893 ? . 2_766
H(13) C(20) 3.578 ? . 2_856
H(13) C(24) 3.196 ? . 1_655
H(13) C(25) 3.417 ? . 1_655
H(13) H(20) 3.555 ? . 2_856
H(13) H(22) 2.817 ? . 2_856
H(13) H(23) 3.463 ? . 2_856
H(13) H(27) 3.088 ? . 1_655
H(13) H(31) 3.336 ? . 1_655
H(14) Cl(8) 3.180 ? . 1_655
H(14) C(117) 3.525 ? . 1_655
H(14) H(41) 3.136 ? . 2_766
H(14) H(127) 2.696 ? . 1_655
H(14) H(133) 3.510 ? . 1_655
H(15) Cl(4) 3.458 ? . 2_766
H(15) H(41) 3.457 ? . 2_766
H(16) Cl(8) 3.456 ? . 1_655
H(16) O(11) 2.714 ? . 2_856
H(16) C(79) 3.431 ? . 2_856
H(16) C(117) 3.338 ? . 1_655
H(16) H(17) 2.861 ? . 2_856
H(16) H(19) 2.972 ? . 2_856
H(16) H(127) 2.466 ? . 1_655
H(16) H(128) 3.402 ? . 1_655
H(17) C(17) 2.948 ? . 2_856
H(17) C(18) 3.123 ? . 2_856
H(17) H(16) 2.861 ? . 2_856
H(17) H(17) 2.242 ? . 2_856
H(17) H(18) 3.277 ? . 2_856
H(17) H(19) 2.296 ? . 2_856
H(18) Cl(2) 3.502 ? . 1_655
H(18) O(11) 2.807 ? . 2_856
H(18) C(117) 3.309 ? . 1_655
H(18) H(17) 3.277 ? . 2_856
H(18) H(127) 2.721 ? . 1_655
H(18) H(128) 3.373 ? . 1_655
H(18) H(148) 3.260 ? . 2_756
H(19) O(3) 2.691 ? . 2_856
H(19) C(16) 3.489 ? . 2_856
H(19) C(17) 2.980 ? . 2_856
H(19) H(16) 2.972 ? . 2_856
H(19) H(17) 2.296 ? . 2_856
H(20) C(116) 3.296 ? . 2_756
H(20) H(13) 3.555 ? . 2_856
H(20) H(124) 3.502 ? . 2_756
H(20) H(125) 2.995 ? . 2_756
H(20) H(126) 2.887 ? . 2_756
H(21) Cl(2) 3.462 ? . 1_655
H(21) Cl(4) 3.536 ? . 2_766
H(21) H(125) 3.227 ? . 2_756
H(21) H(126) 3.124 ? . 2_756
H(21) H(127) 3.589 ? . 1_655
H(22) Cl(8) 3.234 ? . 2_756
H(22) O(3) 2.815 ? . 2_856
H(22) C(15) 3.297 ? . 2_856
H(22) H(13) 2.817 ? . 2_856
H(23) C(22) 3.086 ? . 2_756
H(23) C(23) 3.496 ? . 2_756
H(23) C(26) 3.397 ? . 2_756
H(23) C(27) 2.986 ? . 2_756
H(23) H(13) 3.463 ? . 2_856
H(23) H(29) 3.193 ? . 2_756
H(24) Cl(8) 3.139 ? . 2_756
H(24) O(6) 2.850 ? . 2_756
H(24) C(22) 3.131 ? . 2_756
H(24) C(23) 3.391 ? . 2_756
H(24) H(24) 3.465 ? . 2_756
H(24) H(26) 3.302 ? . 2_756
H(25) Cl(8) 3.489 ? . 2_756
H(26) Cl(7) 3.163 ? . .
H(26) H(24) 3.302 ? . 2_756
H(26) H(134) 3.596 ? . .
H(27) Cl(7) 3.197 ? . .
H(27) O(9) 3.163 ? . 2_666
H(27) H(12) 3.348 ? . 1_455
H(27) H(13) 3.088 ? . 1_455
H(29) O(16) 3.172 ? . 2_656
H(29) H(23) 3.193 ? . 2_756
H(30) O(9) 3.271 ? . 2_666
H(30) H(11) 3.522 ? . 1_455
H(30) H(137) 3.411 ? . 2_666
H(31) O(12) 3.150 ? . 2_666
H(31) C(122) 3.581 ? . 2_666
H(31) H(11) 3.137 ? . 1_455
H(31) H(13) 3.336 ? . 1_455
H(31) H(137) 3.059 ? . 2_666
H(32) O(13) 2.557 ? . .
H(32) C(7) 3.565 ? . 2_766
H(32) C(8) 3.358 ? . 2_766
H(32) C(9) 3.464 ? . 2_766
H(32) C(123) 3.276 ? . .
H(32) H(4) 2.971 ? . 2_766
H(32) H(140) 2.964 ? . .
H(33) Cl(3) 3.413 ? . 2_766
H(33) O(13) 3.161 ? . .
H(33) H(4) 3.042 ? . 2_766
H(33) H(48) 3.431 ? . 2_766
H(33) H(140) 3.343 ? . .
H(34) Cl(4) 3.121 ? . 2_766
H(35) H(7) 3.461 ? . 2_766
H(36) O(13) 3.020 ? . .
H(36) C(8) 3.302 ? . 2_766
H(36) C(9) 3.250 ? . 2_766
H(36) C(10) 3.077 ? . 2_766
H(36) C(11) 2.938 ? . 2_766
H(36) C(12) 3.013 ? . 2_766
H(36) C(13) 3.179 ? . 2_766
H(36) H(7) 3.575 ? . 2_766
H(36) H(8) 3.489 ? . 2_766
H(36) H(137) 3.445 ? . .
H(36) H(138) 3.424 ? . .
H(36) H(140) 3.556 ? . .
H(37) O(9) 2.563 ? . 2_666
H(37) O(13) 3.461 ? . .
H(37) C(38) 3.091 ? . 2_666
H(37) H(140) 3.096 ? . .
H(38) O(8) 3.239 ? . 2_666
H(38) C(122) 3.427 ? . 2_666
H(38) H(137) 2.692 ? . 2_666
H(38) H(139) 3.326 ? . 2_666
H(39) C(122) 3.378 ? . 2_666
H(39) H(137) 3.266 ? . 2_666
H(39) H(139) 2.688 ? . 2_666
H(40) Cl(1) 3.379 ? . 2_666
H(40) C(118) 3.302 ? . .
H(40) H(129) 2.401 ? . .
H(40) H(130) 3.417 ? . .
H(40) H(133) 3.297 ? . 2_666
H(41) Cl(7) 3.511 ? . 2_666
H(41) O(2) 2.984 ? . 2_766
H(41) C(118) 3.560 ? . .
H(41) H(7) 3.050 ? . 2_766
H(41) H(12) 2.893 ? . 2_766
H(41) H(14) 3.136 ? . 2_766
H(41) H(15) 3.457 ? . 2_766
H(41) H(129) 2.676 ? . .
H(42) H(130) 3.595 ? . .
H(43) Cl(3) 3.480 ? . .
H(43) H(130) 3.053 ? . .
H(44) C(105) 3.439 ? . 1_465
H(44) H(108) 3.103 ? . 1_465
H(44) H(110) 2.976 ? . 1_465
H(44) H(130) 3.282 ? . .
H(45) Cl(1) 3.139 ? . 2_666
H(45) C(105) 3.307 ? . 1_465
H(45) H(108) 3.265 ? . 1_465
H(45) H(109) 2.979 ? . 1_465
H(45) H(110) 3.126 ? . 1_465
H(46) H(136) 3.459 ? . 1_655
H(46) H(141) 3.058 ? . 2_766
H(47) C(74) 3.337 ? . 1_655
H(47) H(75) 2.901 ? . 1_655
H(47) H(77) 2.922 ? . 1_655
H(47) H(141) 2.681 ? . 2_766
H(47) H(143) 2.742 ? . 2_766
H(48) Cl(3) 3.559 ? . .
H(48) C(118) 3.415 ? . .
H(48) C(124) 3.404 ? . 2_766
H(48) H(33) 3.431 ? . 2_766
H(48) H(130) 2.822 ? . .
H(48) H(141) 3.214 ? . 2_766
H(48) H(143) 2.651 ? . 2_766
H(48) H(144) 3.401 ? . 2_766
H(49) C(94) 3.565 ? . 2_767
H(49) H(66) 3.393 ? . 2_667
H(49) H(92) 3.339 ? . 2_767
H(49) H(93) 3.449 ? . 2_767
H(49) H(94) 3.319 ? . 2_767
H(50) Cl(5) 3.456 ? . 2_767
H(50) C(65) 3.571 ? . 2_667
H(50) H(66) 2.770 ? . 2_667
H(51) Cl(5) 3.498 ? . 2_767
H(51) C(74) 3.543 ? . 1_655
H(51) C(94) 3.112 ? . 2_767
H(51) H(77) 2.691 ? . 1_655
H(51) H(92) 3.025 ? . 2_767
H(51) H(93) 2.603 ? . 2_767
H(51) H(94) 3.215 ? . 2_767
H(52) O(14) 3.434 ? . 2_766
H(52) H(121) 3.181 ? . 1_565
H(52) H(130) 3.058 ? . .
H(52) H(143) 3.086 ? . 2_766
H(53) Cl(5) 3.466 ? . 2_767
H(53) C(74) 2.736 ? . 1_655
H(53) H(75) 2.744 ? . 1_655
H(53) H(76) 2.515 ? . 1_655
H(53) H(77) 2.489 ? . 1_655
H(53) H(121) 3.000 ? . 1_565
H(53) H(143) 3.165 ? . 2_766
H(54) Cl(5) 3.433 ? . 2_767
H(54) C(115) 3.347 ? . 1_565
H(54) H(121) 3.015 ? . 1_565
H(54) H(122) 3.122 ? . 1_565
H(54) H(123) 3.354 ? . 1_565
H(55) H(61) 2.847 ? . 2_667
H(55) H(65) 3.340 ? . 2_667
H(56) H(56) 3.247 ? . 2_667
H(56) H(61) 3.259 ? . 2_667
H(57) Cl(9) 3.218 ? . .
H(57) H(96) 3.357 ? . 2_667
H(57) H(135) 3.386 ? . .
H(57) H(139) 3.108 ? . 2_666
H(58) C(122) 3.522 ? . 2_666
H(58) H(135) 3.459 ? . .
H(58) H(139) 2.554 ? . 2_666
H(58) H(142) 2.995 ? . 2_666
H(59) H(68) 3.332 ? . 2_667
H(59) H(113) 3.320 ? . 2_757
H(60) C(105) 3.541 ? . 2_757
H(60) H(68) 2.861 ? . 2_667
H(60) H(109) 3.511 ? . 2_757
H(60) H(110) 2.780 ? . 2_757
H(60) H(113) 2.890 ? . 2_757
H(61) C(57) 3.198 ? . 2_667
H(61) C(58) 3.442 ? . 2_667
H(61) H(55) 2.847 ? . 2_667
H(61) H(56) 3.259 ? . 2_667
H(61) H(68) 2.713 ? . 2_667
H(62) H(113) 3.187 ? . 2_757
H(63) Cl(6) 3.457 ? . 1_455
H(64) Cl(6) 3.440 ? . 1_455
H(64) H(110) 3.538 ? . 2_757
H(64) H(113) 2.650 ? . 2_757
H(65) C(95) 3.333 ? . 2_667
H(65) C(96) 3.453 ? . 2_667
H(65) H(55) 3.340 ? . 2_667
H(65) H(95) 2.945 ? . 2_667
H(65) H(96) 2.886 ? . 2_667
H(65) H(99) 3.053 ? . 2_667
H(65) H(100) 3.051 ? . 2_667
H(66) C(54) 3.513 ? . 2_667
H(66) H(49) 3.393 ? . 2_667
H(66) H(50) 2.770 ? . 2_667
H(67) H(96) 3.010 ? . 2_667
H(67) H(99) 3.195 ? . 2_667
H(68) C(63) 3.131 ? . 2_667
H(68) H(59) 3.332 ? . 2_667
H(68) H(60) 2.861 ? . 2_667
H(68) H(61) 2.713 ? . 2_667
H(68) H(97) 3.130 ? . 2_667
H(68) H(109) 3.400 ? . 1_465
H(69) C(91) 3.349 ? . 2_667
H(69) C(105) 3.567 ? . 1_465
H(69) H(90) 2.707 ? . 2_667
H(69) H(97) 2.823 ? . 2_667
H(69) H(109) 2.679 ? . 1_465
H(69) H(111) 2.971 ? . 1_465
H(70) Cl(7) 3.387 ? . 2_666
H(70) C(120) 3.025 ? . 2_666
H(70) C(124) 3.540 ? . 2_666
H(70) H(133) 2.847 ? . 2_666
H(70) H(134) 2.574 ? . 2_666
H(70) H(140) 3.429 ? . 2_666
H(70) H(141) 3.278 ? . 2_666
H(70) H(143) 3.124 ? . 2_666
H(70) H(145) 3.048 ? . 2_666
H(71) Cl(7) 3.188 ? . 2_666
H(71) C(120) 3.589 ? . 2_666
H(71) C(123) 3.339 ? . 2_666
H(71) H(133) 3.167 ? . 2_666
H(71) H(140) 2.991 ? . 2_666
H(71) H(141) 3.445 ? . 2_666
H(71) H(142) 3.045 ? . 2_666
H(72) C(100) 3.395 ? . 1_465
H(72) C(101) 3.227 ? . 1_465
H(72) C(106) 3.438 ? . 1_465
H(72) H(103) 3.238 ? . 1_465
H(72) H(104) 3.370 ? . 2_667
H(72) H(109) 2.896 ? . 1_465
H(72) H(111) 2.563 ? . 1_465
H(72) H(114) 3.481 ? . 1_465
H(73) C(91) 3.244 ? . 2_667
H(73) C(92) 3.488 ? . 2_667
H(73) H(90) 3.291 ? . 2_667
H(73) H(93) 3.461 ? . 2_667
H(73) H(104) 3.167 ? . 2_667
H(73) H(111) 3.554 ? . 1_465
H(73) H(132) 3.594 ? . 2_667
H(74) C(108) 3.209 ? . 1_465
H(74) C(109) 3.554 ? . 1_465
H(74) H(103) 3.130 ? . 2_667
H(74) H(104) 3.086 ? . 2_667
H(74) H(114) 2.408 ? . 1_465
H(74) H(115) 3.107 ? . 1_465
H(75) C(124) 3.216 ? . 2_666
H(75) H(47) 2.901 ? . 1_455
H(75) H(53) 2.744 ? . 1_455
H(75) H(134) 3.390 ? . 2_666
H(75) H(143) 2.548 ? . 2_666
H(75) H(145) 3.128 ? . 2_666
H(76) Cl(5) 3.479 ? . 2_667
H(76) C(55) 3.461 ? . 1_455
H(76) C(109) 3.372 ? . 1_465
H(76) H(53) 2.515 ? . 1_455
H(76) H(114) 3.568 ? . 1_465
H(76) H(115) 2.670 ? . 1_465
H(76) H(121) 3.151 ? . 1_465
H(77) Cl(5) 3.539 ? . 2_667
H(77) C(54) 3.561 ? . 1_455
H(77) C(55) 3.408 ? . 1_455
H(77) H(47) 2.922 ? . 1_455
H(77) H(51) 2.691 ? . 1_455
H(77) H(53) 2.489 ? . 1_455
H(77) H(93) 2.915 ? . 2_667
H(78) Cl(1) 3.382 ? . 2_666
H(78) C(98) 3.449 ? . 1_465
H(78) C(99) 3.432 ? . 1_465
H(78) H(86) 3.113 ? . 1_465
H(78) H(109) 3.277 ? . 1_465
H(78) H(114) 3.201 ? . 1_465
H(79) C(107) 3.578 ? . 1_465
H(79) C(108) 2.671 ? . 1_465
H(79) C(109) 3.069 ? . 1_465
H(79) H(86) 2.711 ? . 1_465
H(79) H(114) 2.252 ? . 1_465
H(79) H(115) 2.973 ? . 1_465
H(80) O(16) 3.441 ? . 2_566
H(80) C(120) 2.962 ? . 2_666
H(80) H(86) 3.275 ? . 1_465
H(80) H(133) 2.788 ? . 2_666
H(80) H(134) 2.296 ? . 2_666
H(80) H(145) 3.494 ? . 2_666
H(82) Cl(4) 3.368 ? . 2_766
H(83) Cl(4) 3.173 ? . 2_766
H(84) H(146) 3.121 ? . 1_655
H(85) Cl(10) 3.358 ? . 1_655
H(85) H(146) 3.581 ? . 1_655
H(86) C(75) 3.203 ? . 1_645
H(86) H(78) 3.113 ? . 1_645
H(86) H(79) 2.711 ? . 1_645
H(86) H(80) 3.275 ? . 1_645
H(87) Cl(8) 3.186 ? . 2_756
H(87) H(128) 3.435 ? . 2_756
H(88) Cl(10) 3.033 ? . 1_655
H(88) C(119) 3.346 ? . .
H(88) H(131) 3.163 ? . .
H(88) H(132) 2.830 ? . .
H(88) H(146) 3.583 ? . 1_655
H(89) Cl(9) 3.516 ? . 1_655
H(89) Cl(10) 3.405 ? . 1_655
H(89) H(132) 2.779 ? . .
H(90) C(68) 3.392 ? . 2_667
H(90) H(69) 2.707 ? . 2_667
H(90) H(73) 3.291 ? . 2_667
H(91) C(106) 3.275 ? . 2_757
H(91) H(111) 2.758 ? . 2_757
H(91) H(112) 3.281 ? . 2_757
H(91) H(113) 3.267 ? . 2_757
H(92) C(54) 3.548 ? . 2_767
H(92) H(49) 3.339 ? . 2_767
H(92) H(51) 3.025 ? . 2_767
H(92) H(99) 3.117 ? . 2_767
H(92) H(132) 3.298 ? . .
H(93) C(54) 3.424 ? . 2_767
H(93) H(49) 3.449 ? . 2_767
H(93) H(51) 2.603 ? . 2_767
H(93) H(73) 3.461 ? . 2_667
H(93) H(77) 2.915 ? . 2_667
H(93) H(132) 3.544 ? . .
H(94) Cl(9) 3.080 ? . 2_667
H(94) C(96) 3.542 ? . 2_767
H(94) H(49) 3.319 ? . 2_767
H(94) H(51) 3.215 ? . 2_767
H(94) H(98) 3.091 ? . 2_767
H(94) H(99) 3.081 ? . 2_767
H(95) H(65) 2.945 ? . 2_667
H(96) Cl(9) 3.368 ? . 2_667
H(96) C(60) 3.294 ? . 2_667
H(96) C(65) 3.373 ? . 2_667
H(96) H(57) 3.357 ? . 2_667
H(96) H(65) 2.886 ? . 2_667
H(96) H(67) 3.010 ? . 2_667
H(97) C(67) 3.053 ? . 2_667
H(97) C(68) 2.850 ? . 2_667
H(97) C(69) 3.503 ? . 2_667
H(97) H(68) 3.130 ? . 2_667
H(97) H(69) 2.823 ? . 2_667
H(98) Cl(9) 3.209 ? . 1_655
H(98) H(94) 3.091 ? . 2_767
H(99) C(65) 3.514 ? . 2_667
H(99) C(94) 3.556 ? . 2_767
H(99) H(65) 3.053 ? . 2_667
H(99) H(67) 3.195 ? . 2_667
H(99) H(92) 3.117 ? . 2_767
H(99) H(94) 3.081 ? . 2_767
H(100) H(65) 3.051 ? . 2_667
H(101) C(125) 3.311 ? . 1_655
H(101) H(128) 3.312 ? . 2_756
H(101) H(131) 3.571 ? . .
H(101) H(146) 3.194 ? . 1_655
H(101) H(147) 2.881 ? . 1_655
H(101) H(148) 3.319 ? . 1_655
H(102) Cl(2) 3.157 ? . 2_756
H(102) H(128) 3.353 ? . 2_756
H(102) H(131) 3.328 ? . .
H(102) H(147) 3.381 ? . 1_655
H(103) C(102) 3.556 ? . 2_757
H(103) C(108) 3.415 ? . 2_757
H(103) H(72) 3.238 ? . 1_645
H(103) H(74) 3.130 ? . 2_667
H(103) H(104) 2.858 ? . 2_757
H(103) H(114) 3.010 ? . 2_757
H(103) H(115) 3.552 ? . 2_757
H(103) H(131) 3.350 ? . .
H(104) C(73) 3.395 ? . 2_667
H(104) C(101) 3.586 ? . 2_757
H(104) H(72) 3.370 ? . 2_667
H(104) H(73) 3.167 ? . 2_667
H(104) H(74) 3.086 ? . 2_667
H(104) H(103) 2.858 ? . 2_757
H(104) H(111) 3.467 ? . 2_757
H(104) H(131) 3.517 ? . .
H(105) H(120) 3.338 ? . 1_655
H(105) H(122) 3.536 ? . 1_655
H(105) H(131) 3.263 ? . .
H(106) H(119) 3.059 ? . 2_757
H(107) Cl(5) 2.963 ? . .
H(107) C(119) 3.334 ? . .
H(107) H(119) 3.227 ? . 2_757
H(107) H(123) 3.135 ? . 2_757
H(107) H(131) 2.957 ? . .
H(108) Cl(1) 3.453 ? . 2_756
H(108) Cl(2) 3.183 ? . 2_756
H(108) H(44) 3.103 ? . 1_645
H(108) H(45) 3.265 ? . 1_645
H(109) C(67) 3.368 ? . 1_645
H(109) C(68) 2.962 ? . 1_645
H(109) H(45) 2.979 ? . 1_645
H(109) H(60) 3.511 ? . 2_757
H(109) H(68) 3.400 ? . 1_645
H(109) H(69) 2.679 ? . 1_645
H(109) H(72) 2.896 ? . 1_645
H(109) H(78) 3.277 ? . 1_645
H(110) C(50) 3.521 ? . 1_645
H(110) C(51) 3.599 ? . 1_645
H(110) H(44) 2.976 ? . 1_645
H(110) H(45) 3.126 ? . 1_645
H(110) H(60) 2.780 ? . 2_757
H(110) H(64) 3.538 ? . 2_757
H(111) C(73) 3.427 ? . 1_645
H(111) C(92) 3.475 ? . 2_757
H(111) H(69) 2.971 ? . 1_645
H(111) H(72) 2.563 ? . 1_645
H(111) H(73) 3.554 ? . 1_645
H(111) H(91) 2.758 ? . 2_757
H(111) H(104) 3.467 ? . 2_757
H(112) C(107) 3.575 ? . 2_757
H(112) C(108) 2.974 ? . 2_757
H(112) C(109) 2.790 ? . 2_757
H(112) C(110) 3.277 ? . 2_757
H(112) H(91) 3.281 ? . 2_757
H(112) H(114) 3.216 ? . 2_757
H(112) H(115) 2.931 ? . 2_757
H(112) H(119) 3.322 ? . 2_757
H(113) C(63) 3.497 ? . 2_757
H(113) C(64) 3.331 ? . 2_757
H(113) H(59) 3.320 ? . 2_757
H(113) H(60) 2.890 ? . 2_757
H(113) H(62) 3.187 ? . 2_757
H(113) H(64) 2.650 ? . 2_757
H(113) H(91) 3.267 ? . 2_757
H(113) H(119) 3.177 ? . 2_757
H(114) C(73) 3.254 ? . 1_645
H(114) C(75) 3.072 ? . 1_645
H(114) H(72) 3.481 ? . 1_645
H(114) H(74) 2.408 ? . 1_645
H(114) H(76) 3.568 ? . 1_645
H(114) H(78) 3.201 ? . 1_645
H(114) H(79) 2.252 ? . 1_645
H(114) H(103) 3.010 ? . 2_757
H(114) H(112) 3.216 ? . 2_757
H(115) Cl(5) 3.356 ? . 2_757
H(115) C(74) 3.599 ? . 1_645
H(115) H(74) 3.107 ? . 1_645
H(115) H(76) 2.670 ? . 1_645
H(115) H(79) 2.973 ? . 1_645
H(115) H(103) 3.552 ? . 2_757
H(115) H(112) 2.931 ? . 2_757
H(119) C(104) 3.552 ? . 2_757
H(119) H(106) 3.059 ? . 2_757
H(119) H(107) 3.227 ? . 2_757
H(119) H(112) 3.322 ? . 2_757
H(119) H(113) 3.177 ? . 2_757
H(120) Cl(6) 3.560 ? . 1_455
H(120) H(105) 3.338 ? . 1_455
H(120) H(147) 2.956 ? . .
H(121) C(55) 3.248 ? . 1_545
H(121) H(52) 3.181 ? . 1_545
H(121) H(53) 3.000 ? . 1_545
H(121) H(54) 3.015 ? . 1_545
H(121) H(76) 3.151 ? . 1_645
H(122) Cl(2) 2.986 ? . 2_656
H(122) H(54) 3.122 ? . 1_545
H(122) H(105) 3.536 ? . 1_455
H(123) Cl(5) 3.005 ? . 2_757
H(123) H(54) 3.354 ? . 1_545
H(123) H(107) 3.135 ? . 2_757
H(124) O(15) 3.355 ? . .
H(124) H(20) 3.502 ? . 2_756
H(125) Cl(2) 3.268 ? . 2_656
H(125) O(15) 3.155 ? . .
H(125) C(19) 3.556 ? . 2_756
H(125) C(125) 3.591 ? . .
H(125) H(20) 2.995 ? . 2_756
H(125) H(21) 3.227 ? . 2_756
H(125) H(147) 3.307 ? . .
H(126) O(16) 3.136 ? . 2_656
H(126) C(19) 3.465 ? . 2_756
H(126) H(20) 2.887 ? . 2_756
H(126) H(21) 3.124 ? . 2_756
H(127) O(4) 2.555 ? . 1_455
H(127) O(11) 3.313 ? . 2_756
H(127) C(16) 3.215 ? . 1_455
H(127) C(17) 2.832 ? . 1_455
H(127) C(18) 3.120 ? . 1_455
H(127) H(14) 2.696 ? . 1_455
H(127) H(16) 2.466 ? . 1_455
H(127) H(18) 2.721 ? . 1_455
H(127) H(21) 3.589 ? . 1_455
H(128) O(11) 2.893 ? . 2_756
H(128) H(16) 3.402 ? . 1_455
H(128) H(18) 3.373 ? . 1_455
H(128) H(87) 3.435 ? . 2_756
H(128) H(101) 3.312 ? . 2_756
H(128) H(102) 3.353 ? . 2_756
H(128) H(148) 2.975 ? . 2_656
H(129) C(42) 3.591 ? . .
H(129) C(43) 2.626 ? . .
H(129) C(44) 2.765 ? . .
H(129) C(46) 3.535 ? . .
H(129) C(47) 3.552 ? . .
H(129) H(7) 3.185 ? . 2_766
H(129) H(40) 2.401 ? . .
H(129) H(41) 2.676 ? . .
H(130) C(46) 3.303 ? . .
H(130) C(47) 3.025 ? . .
H(130) C(48) 2.650 ? . .
H(130) C(49) 2.602 ? . .
H(130) C(50) 2.809 ? . .
H(130) C(51) 3.167 ? . .
H(130) C(52) 3.342 ? . .
H(130) C(53) 3.432 ? . .
H(130) H(40) 3.417 ? . .
H(130) H(42) 3.595 ? . .
H(130) H(43) 3.053 ? . .
H(130) H(44) 3.282 ? . .
H(130) H(48) 2.822 ? . .
H(130) H(52) 3.058 ? . .
H(131) C(88) 3.435 ? . .
H(131) C(97) 3.145 ? . .
H(131) C(98) 3.012 ? . .
H(131) C(99) 2.836 ? . .
H(131) C(100) 2.799 ? . .
H(131) C(101) 2.840 ? . .
H(131) C(102) 2.985 ? . .
H(131) C(104) 3.436 ? . .
H(131) H(88) 3.163 ? . .
H(131) H(101) 3.571 ? . .
H(131) H(102) 3.328 ? . .
H(131) H(103) 3.350 ? . .
H(131) H(104) 3.517 ? . .
H(131) H(105) 3.263 ? . .
H(131) H(107) 2.957 ? . .
H(132) C(88) 2.833 ? . .
H(132) C(89) 2.788 ? . .
H(132) C(90) 3.563 ? . .
H(132) H(73) 3.594 ? . 2_667
H(132) H(88) 2.830 ? . .
H(132) H(89) 2.779 ? . .
H(132) H(92) 3.298 ? . .
H(132) H(93) 3.544 ? . .
H(133) Cl(1) 2.461 ? . .
H(133) C(70) 3.035 ? . 2_666
H(133) C(71) 3.221 ? . 2_666
H(133) C(75) 3.592 ? . 2_666
H(133) C(117) 3.567 ? . .
H(133) H(14) 3.510 ? . 1_455
H(133) H(40) 3.297 ? . 2_666
H(133) H(70) 2.847 ? . 2_666
H(133) H(71) 3.167 ? . 2_666
H(133) H(80) 2.788 ? . 2_666
H(133) H(145) 3.559 ? . .
H(134) O(16) 3.276 ? . 1_655
H(134) C(70) 3.193 ? . 2_666
H(134) C(75) 3.263 ? . 2_666
H(134) C(124) 3.052 ? . .
H(134) H(26) 3.596 ? . .
H(134) H(70) 2.574 ? . 2_666
H(134) H(75) 3.390 ? . 2_666
H(134) H(80) 2.296 ? . 2_666
H(134) H(143) 3.370 ? . .
H(134) H(145) 2.109 ? . .
H(135) O(1) 3.524 ? . 1_455
H(135) O(12) 3.451 ? . 2_666
H(135) O(13) 2.903 ? . 2_666
H(135) C(122) 2.783 ? . 2_666
H(135) C(123) 3.014 ? . 2_666
H(135) H(9) 3.317 ? . 1_455
H(135) H(57) 3.386 ? . .
H(135) H(58) 3.459 ? . .
H(135) H(137) 3.594 ? . 2_666
H(135) H(138) 2.212 ? . 2_666
H(135) H(139) 2.582 ? . 2_666
H(135) H(141) 3.237 ? . 2_666
H(135) H(142) 2.475 ? . 2_666
H(136) O(1) 2.137 ? . 1_455
H(136) O(13) 2.861 ? . 2_666
H(136) C(6) 3.156 ? . 1_455
H(136) C(123) 3.314 ? . 2_666
H(136) H(3) 3.322 ? . 1_455
H(136) H(9) 2.958 ? . 1_455
H(136) H(46) 3.459 ? . 1_455
H(136) H(138) 3.427 ? . 2_666
H(136) H(141) 3.248 ? . 2_666
H(136) H(142) 3.217 ? . 2_666
H(137) O(7) 3.380 ? . 2_666
H(137) O(8) 2.960 ? . .
H(137) C(40) 3.241 ? . 2_666
H(137) C(41) 3.540 ? . 2_666
H(137) H(8) 3.250 ? . 2_766
H(137) H(11) 2.948 ? . 2_766
H(137) H(30) 3.411 ? . 2_666
H(137) H(31) 3.059 ? . 2_666
H(137) H(36) 3.445 ? . .
H(137) H(38) 2.692 ? . 2_666
H(137) H(39) 3.266 ? . 2_666
H(137) H(135) 3.594 ? . 2_666
H(138) Cl(10) 3.294 ? . 2_666
H(138) O(13) 3.368 ? . .
H(138) O(15) 3.559 ? . 2_666
H(138) C(12) 3.045 ? . 2_766
H(138) C(13) 3.363 ? . 2_766
H(138) C(121) 3.030 ? . 2_666
H(138) H(8) 2.566 ? . 2_766
H(138) H(9) 3.147 ? . 2_766
H(138) H(11) 3.511 ? . 2_766
H(138) H(36) 3.424 ? . .
H(138) H(135) 2.212 ? . 2_666
H(138) H(136) 3.427 ? . 2_666
H(138) H(142) 3.051 ? . .
H(139) O(7) 3.328 ? . 2_666
H(139) C(40) 3.535 ? . 2_666
H(139) C(41) 3.186 ? . 2_666
H(139) C(60) 3.422 ? . 2_666
H(139) C(61) 3.122 ? . 2_666
H(139) C(121) 3.499 ? . 2_666
H(139) H(38) 3.326 ? . 2_666
H(139) H(39) 2.688 ? . 2_666
H(139) H(57) 3.108 ? . 2_666
H(139) H(58) 2.554 ? . 2_666
H(139) H(135) 2.582 ? . 2_666
H(139) H(142) 2.926 ? . .
H(140) Cl(7) 3.392 ? . .
H(140) C(31) 3.559 ? . .
H(140) H(32) 2.964 ? . .
H(140) H(33) 3.343 ? . .
H(140) H(36) 3.556 ? . .
H(140) H(37) 3.096 ? . .
H(140) H(70) 3.429 ? . 2_666
H(140) H(71) 2.991 ? . 2_666
H(140) H(144) 3.573 ? . .
H(141) C(53) 3.154 ? . 2_766
H(141) C(121) 3.590 ? . 2_666
H(141) H(46) 3.058 ? . 2_766
H(141) H(47) 2.681 ? . 2_766
H(141) H(48) 3.214 ? . 2_766
H(141) H(70) 3.278 ? . 2_666
H(141) H(71) 3.445 ? . 2_666
H(141) H(135) 3.237 ? . 2_666
H(141) H(136) 3.248 ? . 2_666
H(141) H(143) 3.335 ? . .
H(142) C(71) 3.583 ? . 2_666
H(142) C(121) 3.210 ? . 2_666
H(142) C(122) 3.375 ? . .
H(142) H(58) 2.995 ? . 2_666
H(142) H(71) 3.045 ? . 2_666
H(142) H(135) 2.475 ? . 2_666
H(142) H(136) 3.217 ? . 2_666
H(142) H(138) 3.051 ? . .
H(142) H(139) 2.926 ? . .
H(143) C(53) 3.125 ? . 2_766
H(143) C(55) 3.510 ? . 2_766
H(143) C(74) 3.428 ? . 2_666
H(143) H(47) 2.742 ? . 2_766
H(143) H(48) 2.651 ? . 2_766
H(143) H(52) 3.086 ? . 2_766
H(143) H(53) 3.165 ? . 2_766
H(143) H(70) 3.124 ? . 2_666
H(143) H(75) 2.548 ? . 2_666
H(143) H(134) 3.370 ? . .
H(143) H(141) 3.335 ? . .
H(144) H(48) 3.401 ? . 2_766
H(144) H(140) 3.573 ? . .
H(145) Cl(7) 2.920 ? . .
H(145) O(16) 2.956 ? . 1_655
H(145) C(120) 2.824 ? . .
H(145) H(70) 3.048 ? . 2_666
H(145) H(75) 3.128 ? . 2_666
H(145) H(80) 3.494 ? . 2_666
H(145) H(133) 3.559 ? . .
H(145) H(134) 2.109 ? . .
H(146) Cl(10) 2.707 ? . .
H(146) O(11) 3.584 ? . 1_455
H(146) C(80) 3.385 ? . 1_455
H(146) C(81) 3.011 ? . 1_455
H(146) C(82) 3.293 ? . 1_455
H(146) H(8) 3.339 ? . 1_455
H(146) H(84) 3.121 ? . 1_455
H(146) H(85) 3.581 ? . 1_455
H(146) H(88) 3.583 ? . 1_455
H(146) H(101) 3.194 ? . 1_455
H(147) C(98) 3.537 ? . 1_455
H(147) H(101) 2.881 ? . 1_455
H(147) H(102) 3.381 ? . 1_455
H(147) H(120) 2.956 ? . .
H(147) H(125) 3.307 ? . .
H(148) O(11) 2.460 ? . 1_455
H(148) C(79) 3.159 ? . 1_455
H(148) C(80) 3.498 ? . 1_455
H(148) H(18) 3.260 ? . 2_756
H(148) H(101) 3.319 ? . 1_455
H(148) H(128) 2.975 ? . 2_656

loop_
_geom_torsion_atom_site_label_1
_geom_torsion_atom_site_label_2
_geom_torsion_atom_site_label_3
_geom_torsion_atom_site_label_4
_geom_torsion
_geom_torsion_publ_flag
_geom_torsion_site_symmetry_1
_geom_torsion_site_symmetry_2
_geom_torsion_site_symmetry_3
_geom_torsion_site_symmetry_4
N(1) Pd(1) N(2) C(6) 2.5(3) ? . . . .
N(1) Pd(1) N(2) C(7) -168.7(4) ? . . . .
N(2) Pd(1) N(1) C(1) 177.5(3) ? . . . .
N(2) Pd(1) N(1) C(5) -4.2(3) ? . . . .
N(1) Pd(1) N(3) C(28) -179.7(4) ? . . . .
N(1) Pd(1) N(3) C(29) 2.2(3) ? . . . .
N(3) Pd(1) N(1) C(1) -0.8(3) ? . . . .
N(3) Pd(1) N(1) C(5) 177.5(3) ? . . . .
N(1) Pd(1) N(4) C(30) -134(3) ? . . . .
N(1) Pd(1) N(4) C(34) 41(3) ? . . . .
N(4) Pd(1) N(1) C(1) -144(3) ? . . . .
N(4) Pd(1) N(1) C(5) 34(3) ? . . . .
N(2) Pd(1) N(3) C(28) 175.2(4) ? . . . .
N(2) Pd(1) N(3) C(29) -2.9(7) ? . . . .
N(3) Pd(1) N(2) C(6) 7.6(7) ? . . . .
N(3) Pd(1) N(2) C(7) -163.5(4) ? . . . .
N(2) Pd(1) N(4) C(30) -96.4(4) ? . . . .
N(2) Pd(1) N(4) C(34) 79.4(4) ? . . . .
N(4) Pd(1) N(2) C(6) -175.7(3) ? . . . .
N(4) Pd(1) N(2) C(7) 13.2(4) ? . . . .
N(3) Pd(1) N(4) C(30) 82.5(4) ? . . . .
N(3) Pd(1) N(4) C(34) -101.7(4) ? . . . .
N(4) Pd(1) N(3) C(28) -1.5(4) ? . . . .
N(4) Pd(1) N(3) C(29) -179.6(3) ? . . . .
C(11) O(2) C(14) C(15) 170.9(7) ? . . . .
C(14) O(2) C(11) C(10) -175.7(7) ? . . . .
C(14) O(2) C(11) C(12) 4.2(11) ? . . . .
C(15) O(3) C(16) C(17) -173.6(7) ? . . . .
C(16) O(3) C(15) C(14) 74.3(9) ? . . . .
C(17) O(4) C(18) C(19) 164.1(10) ? . . . .
C(18) O(4) C(17) C(16) -179.1(8) ? . . . .
C(19) O(5) C(20) C(21) 175.1(7) ? . . . .
C(20) O(5) C(19) C(18) -96.3(12) ? . . . .
C(21) O(6) C(22) C(23) 167.6(6) ? . . . .
C(21) O(6) C(22) C(27) -13.7(11) ? . . . .
C(22) O(6) C(21) C(20) -168.5(6) ? . . . .
C(37) O(8) C(38) O(9) 178.6(6) ? . . . .
C(37) O(8) C(38) N(5) -0.8(7) ? . . . .
C(38) O(8) C(37) C(36) 2.9(7) ? . . . .
C(78) O(10) C(79) O(11) 174.8(8) ? . . . .
C(78) O(10) C(79) N(6) -1.5(8) ? . . . .
C(79) O(10) C(78) C(77) 4.7(8) ? . . . .
Pd(1) N(1) C(1) C(2) 179.4(3) ? . . . .
Pd(1) N(1) C(1) C(29) -0.7(5) ? . . . .
Pd(1) N(1) C(5) C(4) -176.8(4) ? . . . .
Pd(1) N(1) C(5) C(6) 5.1(5) ? . . . .
C(1) N(1) C(5) C(4) 1.3(7) ? . . . .
C(1) N(1) C(5) C(6) -176.8(4) ? . . . .
C(5) N(1) C(1) C(2) 1.2(7) ? . . . .
C(5) N(1) C(1) C(29) -178.8(4) ? . . . .
Pd(1) N(2) C(6) O(1) -177.9(4) ? . . . .
Pd(1) N(2) C(6) C(5) -0.5(5) ? . . . .
Pd(1) N(2) C(7) C(8) -93.3(6) ? . . . .
C(6) N(2) C(7) C(8) 95.6(6) ? . . . .
C(7) N(2) C(6) O(1) -5.9(8) ? . . . .
C(7) N(2) C(6) C(5) 171.5(4) ? . . . .
Pd(1) N(3) C(28) C(25) 61.0(6) ? . . . .
Pd(1) N(3) C(29) O(7) 178.9(4) ? . . . .
Pd(1) N(3) C(29) C(1) -3.1(5) ? . . . .
C(28) N(3) C(29) O(7) 0.7(8) ? . . . .
C(28) N(3) C(29) C(1) 178.7(4) ? . . . .
C(29) N(3) C(28) C(25) -121.0(5) ? . . . .
Pd(1) N(4) C(30) C(31) 173.7(5) ? . . . .
Pd(1) N(4) C(30) C(35) -7.3(7) ? . . . .
Pd(1) N(4) C(34) C(33) -173.4(5) ? . . . .
Pd(1) N(4) C(34) C(76) 6.7(7) ? . . . .
C(30) N(4) C(34) C(33) 2.3(9) ? . . . .
C(30) N(4) C(34) C(76) -177.7(5) ? . . . .
C(34) N(4) C(30) C(31) -2.0(9) ? . . . .
C(34) N(4) C(30) C(35) 177.1(5) ? . . . .
C(36) N(5) C(38) O(8) -1.8(7) ? . . . .
C(36) N(5) C(38) O(9) 178.9(7) ? . . . .
C(38) N(5) C(36) C(35) -176.4(6) ? . . . .
C(38) N(5) C(36) C(37) 3.5(7) ? . . . .
C(36) N(5) C(39) C(40) -56.3(8) ? . . . .
C(36) N(5) C(39) C(44) 123.3(6) ? . . . .
C(39) N(5) C(36) C(35) -1.8(10) ? . . . .
C(39) N(5) C(36) C(37) 178.1(5) ? . . . .
C(38) N(5) C(39) C(40) 117.9(6) ? . . . .
C(38) N(5) C(39) C(44) -62.6(8) ? . . . .
C(39) N(5) C(38) O(8) -176.7(5) ? . . . .
C(39) N(5) C(38) O(9) 3.9(11) ? . . . .
C(77) N(6) C(79) O(10) -2.7(8) ? . . . .
C(77) N(6) C(79) O(11) -178.9(8) ? . . . .
C(79) N(6) C(77) C(76) -175.9(6) ? . . . .
C(79) N(6) C(77) C(78) 5.5(7) ? . . . .
C(77) N(6) C(80) C(81) -57.7(9) ? . . . .
C(77) N(6) C(80) C(85) 125.0(6) ? . . . .
C(80) N(6) C(77) C(76) -2.1(10) ? . . . .
C(80) N(6) C(77) C(78) 179.3(6) ? . . . .
C(79) N(6) C(80) C(81) 115.6(7) ? . . . .
C(79) N(6) C(80) C(85) -61.7(9) ? . . . .
C(80) N(6) C(79) O(10) -177.0(6) ? . . . .
C(80) N(6) C(79) O(11) 6.9(13) ? . . . .
N(1) C(1) C(2) C(3) -2.0(8) ? . . . .
N(1) C(1) C(29) O(7) -179.3(4) ? . . . .
N(1) C(1) C(29) N(3) 2.5(6) ? . . . .
C(2) C(1) C(29) O(7) 0.7(8) ? . . . .
C(2) C(1) C(29) N(3) -177.5(5) ? . . . .
C(29) C(1) C(2) C(3) 178.0(5) ? . . . .
C(1) C(2) C(3) C(4) 0.3(7) ? . . . .
C(2) C(3) C(4) C(5) 2.2(9) ? . . . .
C(3) C(4) C(5) N(1) -3.0(8) ? . . . .
C(3) C(4) C(5) C(6) 174.8(5) ? . . . .
N(1) C(5) C(6) O(1) 174.8(5) ? . . . .
N(1) C(5) C(6) N(2) -2.8(6) ? . . . .
C(4) C(5) C(6) O(1) -3.0(9) ? . . . .
C(4) C(5) C(6) N(2) 179.3(5) ? . . . .
N(2) C(7) C(8) C(9) 134.1(7) ? . . . .
N(2) C(7) C(8) C(13) -47.4(10) ? . . . .
C(7) C(8) C(9) C(10) 176.8(7) ? . . . .
C(7) C(8) C(13) C(12) -177.4(7) ? . . . .
C(9) C(8) C(13) C(12) 1.2(11) ? . . . .
C(13) C(8) C(9) C(10) -1.8(11) ? . . . .
C(8) C(9) C(10) C(11) 0.5(10) ? . . . .
C(9) C(10) C(11) O(2) -178.5(7) ? . . . .
C(9) C(10) C(11) C(12) 1.5(11) ? . . . .
O(2) C(11) C(12) C(13) 177.9(7) ? . . . .
C(10) C(11) C(12) C(13) -2.1(11) ? . . . .
C(11) C(12) C(13) C(8) 0.7(11) ? . . . .
O(2) C(14) C(15) O(3) -84.4(9) ? . . . .
O(3) C(16) C(17) O(4) 169.8(7) ? . . . .
O(4) C(18) C(19) O(5) -74.5(13) ? . . . .
O(5) C(20) C(21) O(6) 62.8(8) ? . . . .
O(6) C(22) C(23) C(24) -176.0(7) ? . . . .
O(6) C(22) C(27) C(26) 176.6(7) ? . . . .
C(23) C(22) C(27) C(26) -4.8(11) ? . . . .
C(27) C(22) C(23) C(24) 5.2(11) ? . . . .
C(22) C(23) C(24) C(25) -1.7(12) ? . . . .
C(23) C(24) C(25) C(26) -2.2(11) ? . . . .
C(23) C(24) C(25) C(28) 176.2(7) ? . . . .
C(24) C(25) C(26) C(27) 2.6(11) ? . . . .
C(24) C(25) C(28) N(3) -128.2(6) ? . . . .
C(26) C(25) C(28) N(3) 50.1(9) ? . . . .
C(28) C(25) C(26) C(27) -175.7(7) ? . . . .
C(25) C(26) C(27) C(22) 0.8(12) ? . . . .
N(4) C(30) C(31) C(32) 0.8(10) ? . . . .
N(4) C(30) C(35) C(36) -161.8(6) ? . . . .
C(31) C(30) C(35) C(36) 17.2(11) ? . . . .
C(35) C(30) C(31) C(32) -178.1(6) ? . . . .
C(30) C(31) C(32) C(33) -0.1(9) ? . . . .
C(31) C(32) C(33) C(34) 0.4(9) ? . . . .
C(32) C(33) C(34) N(4) -1.5(10) ? . . . .
C(32) C(33) C(34) C(76) 178.5(6) ? . . . .
N(4) C(34) C(76) C(77) -166.3(6) ? . . . .
C(33) C(34) C(76) C(77) 13.7(11) ? . . . .
C(30) C(35) C(36) N(5) 176.2(6) ? . . . .
C(30) C(35) C(36) C(37) -3.7(12) ? . . . .
N(5) C(36) C(37) O(8) -3.7(6) ? . . . .
C(35) C(36) C(37) O(8) 176.2(6) ? . . . .
N(5) C(39) C(40) C(41) 178.7(5) ? . . . .
N(5) C(39) C(44) C(43) -179.3(5) ? . . . .
C(40) C(39) C(44) C(43) 0.2(6) ? . . . .
C(44) C(39) C(40) C(41) -0.8(9) ? . . . .
C(39) C(40) C(41) C(42) 1.9(9) ? . . . .
C(40) C(41) C(42) C(43) -2.3(8) ? . . . .
C(40) C(41) C(42) C(45) -177.9(5) ? . . . .
C(41) C(42) C(43) C(44) 1.8(9) ? . . . .
C(41) C(42) C(45) C(46) 114.6(5) ? . . . .
C(41) C(42) C(45) C(56) -6.0(7) ? . . . .
C(41) C(42) C(45) C(66) -125.3(5) ? . . . .
C(43) C(42) C(45) C(46) -61.0(5) ? . . . .
C(43) C(42) C(45) C(56) 178.5(5) ? . . . .
C(43) C(42) C(45) C(66) 59.2(7) ? . . . .
C(45) C(42) C(43) C(44) 177.7(5) ? . . . .
C(42) C(43) C(44) C(39) -0.8(9) ? . . . .
C(42) C(45) C(46) C(47) -62.1(5) ? . . . .
C(42) C(45) C(46) C(51) 116.3(5) ? . . . .
C(42) C(45) C(56) C(57) 131.9(5) ? . . . .
C(42) C(45) C(56) C(61) -56.2(5) ? . . . .
C(42) C(45) C(66) C(67) -173.6(5) ? . . . .
C(42) C(45) C(66) C(71) 10.6(8) ? . . . .
C(46) C(45) C(56) C(57) 15.0(5) ? . . . .
C(46) C(45) C(56) C(61) -173.1(4) ? . . . .
C(56) C(45) C(46) C(47) 60.7(5) ? . . . .
C(56) C(45) C(46) C(51) -121.0(5) ? . . . .
C(46) C(45) C(66) C(67) -57.6(6) ? . . . .
C(46) C(45) C(66) C(71) 126.6(6) ? . . . .
C(66) C(45) C(46) C(47) 177.1(4) ? . . . .
C(66) C(45) C(46) C(51) -4.6(6) ? . . . .
C(56) C(45) C(66) C(67) 62.1(7) ? . . . .
C(56) C(45) C(66) C(71) -113.8(6) ? . . . .
C(66) C(45) C(56) C(57) -105.0(5) ? . . . .
C(66) C(45) C(56) C(61) 66.9(5) ? . . . .
C(45) C(46) C(47) C(48) -178.9(5) ? . . . .
C(45) C(46) C(51) C(50) 179.0(5) ? . . . .
C(47) C(46) C(51) C(50) -2.7(9) ? . . . .
C(51) C(46) C(47) C(48) 2.7(8) ? . . . .
C(46) C(47) C(48) C(49) 1.2(9) ? . . . .
C(47) C(48) C(49) C(50) -4.8(10) ? . . . .
C(47) C(48) C(49) C(52) 179.8(5) ? . . . .
C(48) C(49) C(50) C(51) 4.8(10) ? . . . .
C(48) C(49) C(52) C(53) 29.4(11) ? . . . .
C(48) C(49) C(52) C(54) -92.7(10) ? . . . .
C(48) C(49) C(52) C(55) 149.7(8) ? . . . .
C(50) C(49) C(52) C(53) -145.7(9) ? . . . .
C(50) C(49) C(52) C(54) 92.2(10) ? . . . .
C(50) C(49) C(52) C(55) -25.4(11) ? . . . .
C(52) C(49) C(50) C(51) -179.8(5) ? . . . .
C(49) C(50) C(51) C(46) -1.1(10) ? . . . .
C(45) C(56) C(57) C(58) 174.6(4) ? . . . .
C(45) C(56) C(61) C(60) -176.5(4) ? . . . .
C(57) C(56) C(61) C(60) -4.2(6) ? . . . .
C(61) C(56) C(57) C(58) 2.5(6) ? . . . .
C(56) C(57) C(58) C(59) 1.5(7) ? . . . .
C(57) C(58) C(59) C(60) -3.5(7) ? . . . .
C(57) C(58) C(59) C(62) 178.3(4) ? . . . .
C(58) C(59) C(60) C(61) 1.7(7) ? . . . .
C(58) C(59) C(62) C(63) -7.0(8) ? . . . .
C(58) C(59) C(62) C(64) -124.2(7) ? . . . .
C(58) C(59) C(62) C(65) 112.8(8) ? . . . .
C(60) C(59) C(62) C(63) 174.9(5) ? . . . .
C(60) C(59) C(62) C(64) 57.7(8) ? . . . .
C(60) C(59) C(62) C(65) -65.4(9) ? . . . .
C(62) C(59) C(60) C(61) 180.0(3) ? . . . .
C(59) C(60) C(61) C(56) 2.2(7) ? . . . .
C(45) C(66) C(67) C(68) 177.9(5) ? . . . .
C(45) C(66) C(71) C(70) -179.3(6) ? . . . .
C(67) C(66) C(71) C(70) 4.7(9) ? . . . .
C(71) C(66) C(67) C(68) -5.9(9) ? . . . .
C(66) C(67) C(68) C(69) 1.9(10) ? . . . .
C(67) C(68) C(69) C(70) 3.5(9) ? . . . .
C(67) C(68) C(69) C(72) -174.7(6) ? . . . .
C(68) C(69) C(70) C(71) -4.8(10) ? . . . .
C(68) C(69) C(72) C(73) -2.2(9) ? . . . .
C(68) C(69) C(72) C(74) -136.8(7) ? . . . .
C(68) C(69) C(72) C(75) 109.4(7) ? . . . .
C(70) C(69) C(72) C(73) 179.6(6) ? . . . .
C(70) C(69) C(72) C(74) 45.0(9) ? . . . .
C(70) C(69) C(72) C(75) -68.7(8) ? . . . .
C(72) C(69) C(70) C(71) 173.5(6) ? . . . .
C(69) C(70) C(71) C(66) 0.6(10) ? . . . .
C(34) C(76) C(77) N(6) 179.8(5) ? . . . .
C(34) C(76) C(77) C(78) -2.0(12) ? . . . .
N(6) C(77) C(78) O(10) -6.0(7) ? . . . .
C(76) C(77) C(78) O(10) 175.6(7) ? . . . .
N(6) C(80) C(81) C(82) -175.6(5) ? . . . .
N(6) C(80) C(85) C(84) 175.8(5) ? . . . .
C(81) C(80) C(85) C(84) -1.6(9) ? . . . .
C(85) C(80) C(81) C(82) 1.8(9) ? . . . .
C(80) C(81) C(82) C(83) 1.6(9) ? . . . .
C(81) C(82) C(83) C(84) -4.9(9) ? . . . .
C(81) C(82) C(83) C(86) 177.4(5) ? . . . .
C(82) C(83) C(84) C(85) 5.1(9) ? . . . .
C(82) C(83) C(86) C(87) -3.2(8) ? . . . .
C(82) C(83) C(86) C(97) -119.7(6) ? . . . .
C(82) C(83) C(86) C(107) 118.5(6) ? . . . .
C(84) C(83) C(86) C(87) 179.2(5) ? . . . .
C(84) C(83) C(86) C(97) 62.6(7) ? . . . .
C(84) C(83) C(86) C(107) -59.2(5) ? . . . .
C(86) C(83) C(84) C(85) -177.0(5) ? . . . .
C(83) C(84) C(85) C(80) -1.9(10) ? . . . .
C(83) C(86) C(87) C(88) -54.1(6) ? . . . .
C(83) C(86) C(87) C(92) 132.4(5) ? . . . .
C(83) C(86) C(97) C(98) 11.0(8) ? . . . .
C(83) C(86) C(97) C(102) -173.4(6) ? . . . .
C(83) C(86) C(107) C(108) 114.7(5) ? . . . .
C(83) C(86) C(107) C(112) -58.6(5) ? . . . .
C(87) C(86) C(97) C(98) -110.8(6) ? . . . .
C(87) C(86) C(97) C(102) 64.7(7) ? . . . .
C(97) C(86) C(87) C(88) 65.1(6) ? . . . .
C(97) C(86) C(87) C(92) -108.4(5) ? . . . .
C(87) C(86) C(107) C(108) -122.7(5) ? . . . .
C(87) C(86) C(107) C(112) 64.1(6) ? . . . .
C(107) C(86) C(87) C(88) -171.2(4) ? . . . .
C(107) C(86) C(87) C(92) 15.3(6) ? . . . .
C(97) C(86) C(107) C(108) -4.2(7) ? . . . .
C(97) C(86) C(107) C(112) -177.4(4) ? . . . .
C(107) C(86) C(97) C(98) 126.7(6) ? . . . .
C(107) C(86) C(97) C(102) -57.8(7) ? . . . .
C(86) C(87) C(88) C(89) -177.1(5) ? . . . .
C(86) C(87) C(92) C(91) 175.4(4) ? . . . .
C(88) C(87) C(92) C(91) 1.6(7) ? . . . .
C(92) C(87) C(88) C(89) -3.3(8) ? . . . .
C(87) C(88) C(89) C(90) 1.7(9) ? . . . .
C(88) C(89) C(90) C(91) 1.6(8) ? . . . .
C(88) C(89) C(90) C(93) 179.9(4) ? . . . .
C(89) C(90) C(91) C(92) -3.3(8) ? . . . .
C(89) C(90) C(93) C(94) -55.7(8) ? . . . .
C(89) C(90) C(93) C(95) -178.5(5) ? . . . .
C(89) C(90) C(93) C(96) 62.5(8) ? . . . .
C(91) C(90) C(93) C(94) 122.5(7) ? . . . .
C(91) C(90) C(93) C(95) -0.3(7) ? . . . .
C(91) C(90) C(93) C(96) -119.3(7) ? . . . .
C(93) C(90) C(91) C(92) 178.4(5) ? . . . .
C(90) C(91) C(92) C(87) 1.8(8) ? . . . .
C(86) C(97) C(98) C(99) 179.6(6) ? . . . .
C(86) C(97) C(102) C(101) 178.9(6) ? . . . .
C(98) C(97) C(102) C(101) -5.4(10) ? . . . .
C(102) C(97) C(98) C(99) 3.9(10) ? . . . .
C(97) C(98) C(99) C(100) -0.3(10) ? . . . .
C(98) C(99) C(100) C(101) -1.8(11) ? . . . .
C(98) C(99) C(100) C(103) 177.0(7) ? . . . .
C(99) C(100) C(101) C(102) 0.4(9) ? . . . .
C(99) C(100) C(103) C(104) 70.5(9) ? . . . .
C(99) C(100) C(103) C(105) -46.8(9) ? . . . .
C(99) C(100) C(103) C(106) -162.5(7) ? . . . .
C(101) C(100) C(103) C(104) -110.8(9) ? . . . .
C(101) C(100) C(103) C(105) 131.8(7) ? . . . .
C(101) C(100) C(103) C(106) 16.2(10) ? . . . .
C(103) C(100) C(101) C(102) -178.4(6) ? . . . .
C(100) C(101) C(102) C(97) 3.4(11) ? . . . .
C(86) C(107) C(108) C(109) -172.5(5) ? . . . .
C(86) C(107) C(112) C(111) 173.5(5) ? . . . .
C(108) C(107) C(112) C(111) -0.4(8) ? . . . .
C(112) C(107) C(108) C(109) 0.7(7) ? . . . .
C(107) C(108) C(109) C(110) -0.1(7) ? . . . .
C(108) C(109) C(110) C(111) -0.8(8) ? . . . .
C(108) C(109) C(110) C(113) 177.2(5) ? . . . .
C(109) C(110) C(111) C(112) 1.2(8) ? . . . .
C(109) C(110) C(113) C(114) 115.5(7) ? . . . .
C(109) C(110) C(113) C(115) -3.0(10) ? . . . .
C(109) C(110) C(113) C(116) -127.1(7) ? . . . .
C(111) C(110) C(113) C(114) -66.6(8) ? . . . .
C(111) C(110) C(113) C(115) 174.9(8) ? . . . .
C(111) C(110) C(113) C(116) 50.8(8) ? . . . .
C(113) C(110) C(111) C(112) -176.9(6) ? . . . .
C(110) C(111) C(112) C(107) -0.6(9) ? . . . .
